data_1574519
loop_
_publ_author_name
'W\"ust, Leonie'
'Scheuring, Lea'
'Wellnitz, Tim'
'Radacki, Krzysztof'
'Braunschweig, Holger'

_publ_section_title
;
 Alkali metal salts of 1,2,3-benzodiazaborines: platforms for late-stage
 N-functionalization and metal complexation
;
_journal_issue 22
_journal_name_full 'Chemical Science'
_journal_page_first 9934
_journal_page_last 9942
_journal_paper_doi 10.1039/D5SC01395J
_journal_volume 16
_journal_year 2025
_chemical_formula_moiety 'C68 H72 B4 Li4 N8, C6 H6, C5 H12'
_chemical_formula_sum 'C79 H90 B4 Li4 N8'
_chemical_formula_weight 1222.58
_space_group_crystal_system triclinic
_space_group_IT_number 2
_space_group_name_Hall '-P 1'
_space_group_name_H-M_alt 'P -1'
_atom_sites_solution_hydrogens geom
_atom_sites_solution_primary dual
_atom_sites_solution_secondary difmap
_audit_creation_date 2023-12-05
_audit_creation_method 'CIF-fill 1.4p (K.Radacki, 2005-23)'
_audit_update_record
;
2025-02-20 deposited with the CCDC.	2025-04-21 downloaded from the CCDC.
;
_cell_angle_alpha 83.0730(10)
_cell_angle_beta 73.6780(10)
_cell_angle_gamma 66.2600(10)
_cell_formula_units_Z 2
_cell_length_a 13.5030(2)
_cell_length_b 14.2330(2)
_cell_length_c 21.0535(2)
_cell_measurement_reflns_used 41323
_cell_measurement_temperature 100(2)
_cell_measurement_theta_max 74.8420
_cell_measurement_theta_min 3.3890
_cell_volume 3554.45(9)
_computing_cell_refinement 'CrysAlisPro 1.171.43.89a (Rigaku OD, 2023)'
_computing_data_collection
;
 CrysAlisPro system (CCD 42.102a 64-bit (release 15-09-2023))
;
_computing_data_reduction 'CrysAlisPro 1.171.43.89a (Rigaku OD, 2023)'
_computing_molecular_graphics 'ShelXLe (Huebschle et all, 2011)'
_computing_publication_material 'SHELXL-2018/3 (Sheldrick, 2018)'
_computing_structure_refinement 'SHELXL-2018/3 (Sheldrick, 2018)'
_computing_structure_solution 'SHELXT 2018/2 (Sheldrick, 2018)''
_diffrn_ambient_environment N~2~
_diffrn_ambient_temperature 100(2)
_diffrn_detector HPA
_diffrn_detector_area_resol_mean 10.0
_diffrn_detector_type 'HyPix Arc150'
_diffrn_measured_fraction_theta_full 0.993
_diffrn_measured_fraction_theta_max 0.951
_diffrn_measurement_details
;
 List of Runs (angles in degrees, time in seconds):
 --------------------------------------------------------------------------
  1  \w   -127.00 -92.00   0.50    0.06    --  -79.50 -55.00 152.44   70
  2  \w   -128.00 -93.00   0.50    0.06    --  -79.50 -52.00 125.60   70
  3  \w   -122.00 -87.00   0.50    0.06    --  -74.00 -53.00   8.57   70
  4  \w    -87.00 -52.00   0.50    0.06    --  -38.00 -49.00 161.31   70
  5  \w   -102.00 -67.00   0.50    0.06    --  -54.00 -52.00 146.84   70
  6  \w   -111.00 -76.00   0.50    0.06    --  -62.00 -48.00 100.43   70
  7  \w     21.00  49.00   0.50    0.06    --   10.00  62.00-146.60   56
  8  \w     30.00  56.00   0.50    0.06    --   18.00  60.00-102.66   52
  9  \w   -121.00 -86.00   0.50    0.06    --  -74.00 -56.00  87.17   70
 10  \w   -121.00 -86.00   0.50    0.06    --  -74.00 -56.00-141.96   70
 11  \w   -120.00 -86.00   0.50    0.06    --  -74.00 -59.00 170.51   68
 12  \w   -120.00 -88.00   0.50    0.06    --  -74.00 -61.00   3.54   64
 13  \w   -121.00 -86.00   0.50    0.06    --  -74.00 -57.00 -40.83   70
 14  \w     34.00  60.00   0.50    0.06    --   22.00  58.00  -7.01   52
 15  \w   -126.00 -93.00   0.50    0.06    --  -79.50-121.00-163.70   66
 16  \w   -121.00 -86.00   0.50    0.06    --  -74.00 -58.00  29.94   70
 17  \w   -117.00 -83.00   0.50    0.06    --  -70.00 -56.00 133.86   68
 18  \w   -121.00 -86.00   0.50    0.06    --  -74.00 -58.00 -59.43   70
 19  \w   -121.00 -86.00   0.50    0.06    --  -74.00 -57.00 -86.72   70
 20  \w   -127.00 -91.00   0.50    0.06    --  -79.50 -56.00  77.26   72
 21  \w   -119.00 -84.00   0.50    0.06    --  -70.00 -47.00-173.41   70
 22  \w    -97.00 -33.00   0.50    0.06    --  -79.50 115.00-177.98  128
 23  \w     39.00 104.00   0.50    0.06    --   85.25-134.00 121.41  130
 24  \w     40.00  90.00   0.50    0.06    --   82.26 -95.00  90.00  100
 25  \w   -126.00 -85.00   0.50    0.06    --  -79.50-136.00-119.09   82
 26  \w     16.00  66.00   0.50    0.06    --   58.45 -95.00 -30.00  100
 27  \w     44.00  91.00   0.50    0.06    --   85.25 -92.00  45.30   94
 28  \w   -127.00 -90.00   0.50    0.06    --  -79.50-127.00 -30.03   74
 29  \w     43.00  92.00   0.50    0.06    --   85.25 -95.00  72.95   98
 30  \w    -97.00 -32.00   0.50    0.06    --  -78.00 114.00 -11.32  130
 31  \w   -125.00 -97.00   0.50    0.06    --  -79.50-113.00 -78.43   56
 32  \w   -126.00 -92.00   0.50    0.06    --  -79.50-123.00  53.21   68
 33  \w    -92.00 -51.00   0.50    0.06    --  -76.37 112.00 -60.00   82
 34  \w    -97.00 -32.00   0.50    0.06    --  -78.00 114.00  86.27  130
 35  \w   -130.00 -91.00   0.50    0.06    --  -79.50 -40.00 -48.32   78
 36  \w   -124.00 -87.00   0.50    0.06    --  -74.00 -44.00-132.64   74
 37  \w   -130.00 -91.00   0.50    0.06    --  -79.50 -40.00 -67.93   78
 38  \w   -131.00 -68.00   0.50    0.06    --  -79.50 -21.00  -4.17  126
 39  \w     40.00  90.00   0.50    0.06    --   82.26 -95.00 -90.00  100
 40  \w   -102.00 -67.00   0.50    0.06    --  -54.00 -51.00 -98.11   70
 41  \w     40.00  90.00   0.50    0.06    --   82.26 -95.00 -30.00  100
 42  \w     40.00  90.00   0.50    0.06    --   82.26 -95.00 150.00  100
 43  \w     42.00  93.00   0.50    0.06    --   85.25 -98.00-113.41  102
 44  \w   -129.00 -92.00   0.50    0.06    --  -79.50 -45.00 -19.45   74
 45  \w   -124.00 -95.00   0.50    0.06    --  -79.50 -65.00 107.36   58
 46  \w   -126.00 -92.00   0.50    0.06    --  -79.50-123.00-120.38   68
 47  \w     34.00  60.00   0.50    0.06    --   22.00  59.00 -39.95   52
 48  \w     59.00  94.00   0.50    0.06    --   46.00  52.00  -5.51   70
 49  \w     98.00 135.00   0.50    0.06    --   85.25  44.00-142.89   74
 50  \w   -102.00 -67.00   0.50    0.06    --  -54.00 -51.00-135.29   70
 51  \w    -92.00 -31.00   0.50    0.06    --  -76.37 112.00 120.00  122
 52  \w     56.00  91.00   0.50    0.06    --   42.00  50.00  45.50   70
 53  \w    -97.00 -32.00   0.50    0.06    --  -78.00 114.00 -98.77  130
 54  \w     34.00  60.00   0.50    0.06    --   22.00  59.00 151.47   52
 55  \w     34.00  60.00   0.50    0.06    --   22.00  57.00 119.84   52
 56  \w   -107.00 -72.00   0.50    0.06    --  -58.00 -48.00  37.70   70
 57  \w     40.00  90.00   0.50    0.06    --   82.26 -95.00   0.00  100
 58  \w   -126.00 -92.00   0.50    0.06    --  -79.50-122.00 167.98   68
 59  \w    -92.00 -31.00   0.50    0.06    --  -76.37 112.00  60.00  122
 60  \w   -125.00 -90.00   0.50    0.06    --  -79.50 -62.00  58.74   70
 61  \w   -126.00 -92.00   0.50    0.06    --  -79.50-122.00  14.54   68
 62  \w    -97.00 -32.00   0.50    0.06    --  -78.00 114.00 151.26  130
 63  \w   -125.00 -94.00   0.50    0.06    --  -79.50-119.00 -50.16   62
 64  \w    -91.00 -28.00   0.50    0.06    --  -74.00 109.00-142.65  126
 65  \w   -124.00 -95.00   0.50    0.06    --  -79.50 -65.00 -76.06   58
 66  \w   -126.00 -88.00   0.50    0.06    --  -79.50-131.00  95.03   76
 67  \w   -120.00 -86.00   0.50    0.06    --  -74.00 -59.00 111.15   68
 68  \w     99.00 135.00   0.50    0.06    --   85.25  46.00 165.15   72
 69  \w   -125.00 -91.00   0.50    0.06    --  -79.50 -60.00 -92.99   68
 70  \w   -126.00 -88.00   0.50    0.06    --  -79.50-131.00 145.77   76
;
_diffrn_measurement_device 'four-circle diffractometer'
_diffrn_measurement_device_type 'Rigaku XtaLAB Synergy-R'
_diffrn_measurement_method '\w scans'
_diffrn_orient_matrix_type
;
 CrysAlisPro convention (1999,Acta A55,543-557)
;
_diffrn_orient_matrix_UB_11 0.0476214000
_diffrn_orient_matrix_UB_12 0.0299220000
_diffrn_orient_matrix_UB_13 0.0492794000
_diffrn_orient_matrix_UB_21 -0.1198040000
_diffrn_orient_matrix_UB_22 0.0621740000
_diffrn_orient_matrix_UB_23 0.0401283000
_diffrn_orient_matrix_UB_31 -0.0012874000
_diffrn_orient_matrix_UB_32 -0.0960308000
_diffrn_orient_matrix_UB_33 0.0421331000
_diffrn_radiation_monochromator 'multi-layer mirror'
_diffrn_radiation_probe x-ray
_diffrn_radiation_type CuK\a
_diffrn_radiation_wavelength 1.54184
_diffrn_radiation_xray_symbol K-L~2,3~
_diffrn_reflns_av_R_equivalents 0.0340
_diffrn_reflns_av_unetI/netI 0.0252
_diffrn_reflns_Laue_measured_fraction_full 0.993
_diffrn_reflns_Laue_measured_fraction_max 0.951
_diffrn_reflns_limit_h_max 16
_diffrn_reflns_limit_h_min -16
_diffrn_reflns_limit_k_max 16
_diffrn_reflns_limit_k_min -17
_diffrn_reflns_limit_l_max 26
_diffrn_reflns_limit_l_min -25
_diffrn_reflns_number 82398
_diffrn_reflns_point_group_measured_fraction_full 0.993
_diffrn_reflns_point_group_measured_fraction_max 0.951
_diffrn_reflns_theta_full 67.684
_diffrn_reflns_theta_max 75.269
_diffrn_reflns_theta_min 3.392
_diffrn_source 'rotating-anode X-ray tube'
_diffrn_source_type 'PhotonJet-R X-ray Source'
_exptl_absorpt_coefficient_mu 0.491
_exptl_absorpt_correction_T_max 1.000
_exptl_absorpt_correction_T_min 0.522
_exptl_absorpt_correction_type gaussian
_exptl_absorpt_process_details
;
 CrysAlisPro 1.171.43.89a (Rigaku Oxford Diffraction, 2023) Numerical 
 absorption correction based on gaussian integration over a multifaceted 
 crystal model Empirical absorption correction using spherical harmonics, 
 implemented in SCALE3 ABSPACK scaling algorithm.
;
_exptl_crystal_colour colourless
_exptl_crystal_density_diffrn 1.142
_exptl_crystal_description block
_exptl_crystal_F_000 1304
_exptl_crystal_preparation
;
 For data collection the crystal was immersed in a film of perfluoropolyether 
 oil, mounted on a polyimide loop and transferred to stream of cold nitrogen 
 (Oxford Cryostream 800).
;
_exptl_crystal_size_max 0.320
_exptl_crystal_size_mid 0.130
_exptl_crystal_size_min 0.080
_refine_diff_density_max 0.555
_refine_diff_density_min -0.470
_refine_diff_density_rms 0.044
_refine_ls_extinction_method none
_refine_ls_goodness_of_fit_ref 1.064
_refine_ls_hydrogen_treatment constr
_refine_ls_matrix_type full
_refine_ls_number_parameters 874
_refine_ls_number_reflns 13958
_refine_ls_number_restraints 0
_refine_ls_restrained_S_all 1.064
_refine_ls_R_factor_all 0.0671
_refine_ls_R_factor_gt 0.0531
_refine_ls_shift/su_max 0.000
_refine_ls_shift/su_mean 0.000
_refine_ls_structure_factor_coef Fsqd
_refine_ls_weighting_details
;
 w=1/[\s^2^(Fo^2^)+(0.0821P)^2^+1.1989P] where P=(Fo^2^+2Fc^2^)/3
;
_refine_ls_weighting_scheme calc
_refine_ls_wR_factor_gt 0.1497
_refine_ls_wR_factor_ref 0.1604
_reflns_Friedel_coverage 0.000
_reflns_number_gt 11014
_reflns_number_total 13958
_reflns_threshold_expression 'I > 2\s(I)'
_cod_data_source_file d5sc01395j2.cif
_cod_data_source_block 6-Li_C6H6
_cod_depositor_comments 'Adding full bibliography for 1574505--1574520.cif.'
_cod_database_code 1574519
_shelx_shelxl_version_number 2018/3
_shelx_space_group_comment
;
 The symmetry employed for this shelxl refinement is uniquely defined by the 
 following loop, which should always be used as a source of symmetry 
 information in preference to the above space-group names. They are only 
 intended as comments.
;
_shelx_estimated_absorpt_t_min 0.859
_shelx_estimated_absorpt_t_max 0.962

loop_
_space_group_symop_operation_xyz
'x, y, z'
'-x, -y, -z'

loop_
_atom_site_label
_atom_site_type_symbol
_atom_site_fract_x
_atom_site_fract_y
_atom_site_fract_z
_atom_site_U_iso_or_equiv
_atom_site_adp_type
_atom_site_occupancy
_atom_site_site_symmetry_order
_atom_site_calc_flag
_atom_site_refinement_flags_posn
_atom_site_refinement_flags_adp
_atom_site_refinement_flags_occupancy
_atom_site_disorder_assembly
_atom_site_disorder_group
N1_1 N 0.06741(11) 0.82943(11) 0.23894(7) 0.0321(3) Uani 1 1 d . . . . .
C1_1 C -0.01066(14) 1.00781(14) 0.25387(9) 0.0368(4) Uani 1 1 d . . . . .
H1_1 H -0.002927 1.066784 0.265019 0.044 Uiso 1 1 calc R U . . .
B1_1 B -0.02913(16) 0.83337(16) 0.22277(9) 0.0315(4) Uani 1 1 d . . . . .
N2_1 N 0.07056(12) 0.92013(12) 0.25672(7) 0.0352(3) Uani 1 1 d . . . . .
C2_1 C -0.11122(14) 1.02444(14) 0.23549(9) 0.0361(4) Uani 1 1 d . . . . .
C3_1 C -0.12616(14) 0.93740(14) 0.22135(8) 0.0330(4) Uani 1 1 d . . . . .
C4_1 C -0.22771(15) 0.95317(15) 0.20725(9) 0.0383(4) Uani 1 1 d . . . . .
H4_1 H -0.240384 0.895803 0.198065 0.046 Uiso 1 1 calc R U . . .
C5_1 C -0.30907(16) 1.05034(16) 0.20654(10) 0.0455(5) Uani 1 1 d . . . . .
H5_1 H -0.377095 1.059112 0.197131 0.055 Uiso 1 1 calc R U . . .
C6_1 C -0.29229(16) 1.13578(16) 0.21951(11) 0.0478(5) Uani 1 1 d . . . . .
H6_1 H -0.348454 1.202536 0.218473 0.057 Uiso 1 1 calc R U . . .
C7_1 C -0.19424(16) 1.12350(15) 0.23384(10) 0.0435(4) Uani 1 1 d . . . . .
H7_1 H -0.182692 1.181739 0.242582 0.052 Uiso 1 1 calc R U . . .
C1_2 C -0.03499(13) 0.72890(13) 0.20757(8) 0.0317(4) Uani 1 1 d . . . . .
C2_2 C -0.07553(14) 0.67092(14) 0.25953(9) 0.0362(4) Uani 1 1 d . . . . .
C3_2 C -0.08586(18) 0.58178(16) 0.24579(10) 0.0455(5) Uani 1 1 d . . . . .
C4_2 C -0.05303(19) 0.55120(16) 0.18072(11) 0.0500(5) Uani 1 1 d . . . . .
H4_2 H -0.058689 0.490109 0.171460 0.060 Uiso 1 1 calc R U . . .
C5_2 C -0.01218(17) 0.60594(16) 0.12836(10) 0.0441(4) Uani 1 1 d . . . . .
C6_2 C -0.00400(14) 0.69594(14) 0.14203(9) 0.0350(4) Uani 1 1 d . . . . .
C7_2 C -0.10950(16) 0.70421(16) 0.33053(9) 0.0427(4) Uani 1 1 d . . . . .
H7A_2 H -0.186390 0.709809 0.351016 0.064 Uiso 1 1 calc R U . . .
H7B_2 H -0.105158 0.771027 0.331790 0.064 Uiso 1 1 calc R U . . .
H7C_2 H -0.058988 0.653400 0.354857 0.064 Uiso 1 1 calc R U . . .
C8_2 C -0.1338(2) 0.5211(2) 0.30096(13) 0.0670(7) Uani 1 1 d . . . . .
H8A_2 H -0.137564 0.463319 0.282075 0.101 Uiso 1 1 calc R U . . .
H8B_2 H -0.209130 0.565682 0.324845 0.101 Uiso 1 1 calc R U . . .
H8C_2 H -0.085635 0.495000 0.331599 0.101 Uiso 1 1 calc R U . . .
C9_2 C 0.0216(2) 0.5682(2) 0.05845(12) 0.0625(6) Uani 1 1 d . . . . .
H9A_2 H 0.099334 0.559766 0.037808 0.094 Uiso 1 1 calc R U . . .
H9B_2 H -0.027357 0.618221 0.032947 0.094 Uiso 1 1 calc R U . . .
H9C_2 H 0.014667 0.502085 0.059226 0.094 Uiso 1 1 calc R U . . .
C10_2 C 0.03871(16) 0.75782(16) 0.08597(9) 0.0415(4) Uani 1 1 d . . . . .
H10A_2 H -0.002382 0.770485 0.052082 0.062 Uiso 1 1 calc R U . . .
H10B_2 H 0.118632 0.719674 0.066551 0.062 Uiso 1 1 calc R U . . .
H10C_2 H 0.027612 0.823501 0.102874 0.062 Uiso 1 1 calc R U . . .
N1_3 N 0.34356(11) 0.79877(11) 0.20397(7) 0.0317(3) Uani 1 1 d . . . . .
C1_3 C 0.52974(14) 0.72547(14) 0.21182(8) 0.0330(4) Uani 1 1 d . . . . .
H1_3 H 0.583352 0.677427 0.233116 0.040 Uiso 1 1 calc R U . . .
B1_3 B 0.37007(16) 0.86398(16) 0.15174(10) 0.0325(4) Uani 1 1 d . . . . .
N2_3 N 0.42834(11) 0.72831(11) 0.23214(7) 0.0328(3) Uani 1 1 d . . . . .
C2_3 C 0.56871(14) 0.78791(14) 0.16031(8) 0.0329(4) Uani 1 1 d . . . . .
C3_3 C 0.49111(14) 0.85896(14) 0.12786(9) 0.0340(4) Uani 1 1 d . . . . .
C4_3 C 0.52936(15) 0.91777(16) 0.07573(10) 0.0421(4) Uani 1 1 d . . . . .
H4_3 H 0.477807 0.967309 0.053776 0.051 Uiso 1 1 calc R U . . .
C5_3 C 0.64065(16) 0.90463(17) 0.05598(10) 0.0479(5) Uani 1 1 d . . . . .
H5_3 H 0.665537 0.943861 0.020074 0.057 Uiso 1 1 calc R U . . .
C6_3 C 0.71643(15) 0.83357(16) 0.08890(10) 0.0440(5) Uani 1 1 d . . . . .
H6_3 H 0.792870 0.824894 0.075250 0.053 Uiso 1 1 calc R U . . .
C7_3 C 0.68205(15) 0.77607(15) 0.14071(9) 0.0383(4) Uani 1 1 d . . . . .
H7_3 H 0.734077 0.728642 0.163242 0.046 Uiso 1 1 calc R U . . .
C1_4 C 0.27570(14) 0.93656(14) 0.11652(9) 0.0354(4) Uani 1 1 d . . . . .
C2_4 C 0.26039(14) 0.90017(15) 0.06222(9) 0.0386(4) Uani 1 1 d . . . . .
C3_4 C 0.17766(16) 0.96461(18) 0.03036(10) 0.0467(5) Uani 1 1 d . . . . .
C4_4 C 0.11343(16) 1.06313(18) 0.05365(11) 0.0536(6) Uani 1 1 d . . . . .
H4_4 H 0.056074 1.105872 0.033112 0.064 Uiso 1 1 calc R U . . .
C5_4 C 0.12873(16) 1.10284(17) 0.10584(12) 0.0508(5) Uani 1 1 d . . . . .
C6_4 C 0.21098(15) 1.03847(15) 0.13767(10) 0.0415(4) Uani 1 1 d . . . . .
C7_4 C 0.33552(16) 0.79456(17) 0.03492(10) 0.0455(5) Uani 1 1 d . . . . .
H7A_4 H 0.289715 0.757247 0.032150 0.068 Uiso 1 1 calc R U . . .
H7B_4 H 0.384107 0.757149 0.064188 0.068 Uiso 1 1 calc R U . . .
H7C_4 H 0.381602 0.800631 -0.009325 0.068 Uiso 1 1 calc R U . . .
C8_4 C 0.16310(19) 0.9285(2) -0.02945(11) 0.0614(7) Uani 1 1 d . . . . .
H8A_4 H 0.102661 0.983336 -0.045129 0.092 Uiso 1 1 calc R U . . .
H8B_4 H 0.144267 0.867906 -0.017593 0.092 Uiso 1 1 calc R U . . .
H8C_4 H 0.232893 0.910828 -0.064564 0.092 Uiso 1 1 calc R U . . .
C9_4 C 0.0591(2) 1.21248(19) 0.12647(16) 0.0744(8) Uani 1 1 d . . . . .
H9A_4 H 0.018127 1.214427 0.173113 0.112 Uiso 1 1 calc R U . . .
H9B_4 H 0.005887 1.244409 0.099161 0.112 Uiso 1 1 calc R U . . .
H9C_4 H 0.108054 1.250077 0.120579 0.112 Uiso 1 1 calc R U . . .
C10_4 C 0.22908(18) 1.07849(16) 0.19461(11) 0.0494(5) Uani 1 1 d . . . . .
H10A_4 H 0.236275 1.144491 0.182144 0.074 Uiso 1 1 calc R U . . .
H10B_4 H 0.297593 1.029275 0.205655 0.074 Uiso 1 1 calc R U . . .
H10C_4 H 0.165175 1.087780 0.233124 0.074 Uiso 1 1 calc R U . . .
N1_5 N 0.20421(11) 0.75091(11) 0.35962(7) 0.0335(3) Uani 1 1 d . . . . .
C1_5 C 0.08673(15) 0.68554(14) 0.43924(9) 0.0384(4) Uani 1 1 d . . . . .
H1_5 H 0.036271 0.651641 0.448440 0.046 Uiso 1 1 calc R U . . .
B1_5 B 0.22596(16) 0.79187(15) 0.40961(10) 0.0331(4) Uani 1 1 d . . . . .
N2_5 N 0.12986(12) 0.70037(12) 0.37717(7) 0.0361(3) Uani 1 1 d . . . . .
C2_5 C 0.10816(15) 0.71552(14) 0.49499(9) 0.0372(4) Uani 1 1 d . . . . .
C3_5 C 0.17771(14) 0.77088(14) 0.48272(9) 0.0347(4) Uani 1 1 d . . . . .
C4_5 C 0.19815(15) 0.80146(15) 0.53724(9) 0.0402(4) Uani 1 1 d . . . . .
H4_5 H 0.244686 0.839093 0.530045 0.048 Uiso 1 1 calc R U . . .
C5_5 C 0.15149(17) 0.77751(16) 0.60108(10) 0.0453(5) Uani 1 1 d . . . . .
H5_5 H 0.166229 0.798533 0.637396 0.054 Uiso 1 1 calc R U . . .
C6_5 C 0.08300(17) 0.72273(16) 0.61238(10) 0.0472(5) Uani 1 1 d . . . . .
H6_5 H 0.051081 0.706675 0.656458 0.057 Uiso 1 1 calc R U . . .
C7_5 C 0.06100(16) 0.69154(15) 0.56034(10) 0.0441(4) Uani 1 1 d . . . . .
H7_5 H 0.014226 0.654010 0.568435 0.053 Uiso 1 1 calc R U . . .
C1_6 C 0.29584(14) 0.86288(14) 0.38726(8) 0.0346(4) Uani 1 1 d . . . . .
C2_6 C 0.41289(15) 0.82164(15) 0.37670(9) 0.0375(4) Uani 1 1 d . . . . .
C3_6 C 0.47322(16) 0.88474(16) 0.35453(10) 0.0420(4) Uani 1 1 d . . . . .
C4_6 C 0.41544(17) 0.98806(17) 0.34449(10) 0.0473(5) Uani 1 1 d . . . . .
H4_6 H 0.456756 1.030199 0.327872 0.057 Uiso 1 1 calc R U . . .
C5_6 C 0.29942(17) 1.03292(15) 0.35768(10) 0.0442(4) Uani 1 1 d . . . . .
C6_6 C 0.23891(15) 0.96933(14) 0.37881(9) 0.0381(4) Uani 1 1 d . . . . .
C7_6 C 0.47332(15) 0.71007(15) 0.39105(10) 0.0413(4) Uani 1 1 d . . . . .
H7A_6 H 0.529991 0.676927 0.351042 0.062 Uiso 1 1 calc R U . . .
H7B_6 H 0.419666 0.676707 0.404987 0.062 Uiso 1 1 calc R U . . .
H7C_6 H 0.509719 0.703816 0.426469 0.062 Uiso 1 1 calc R U . . .
C8_6 C 0.59868(17) 0.84156(18) 0.34288(12) 0.0527(5) Uani 1 1 d . . . . .
H8A_6 H 0.626330 0.896401 0.327273 0.079 Uiso 1 1 calc R U . . .
H8B_6 H 0.632638 0.787619 0.309460 0.079 Uiso 1 1 calc R U . . .
H8C_6 H 0.618638 0.812595 0.384341 0.079 Uiso 1 1 calc R U . . .
C9_6 C 0.2410(2) 1.14787(16) 0.35158(12) 0.0551(5) Uani 1 1 d . . . . .
H9A_6 H 0.194430 1.163424 0.320384 0.083 Uiso 1 1 calc R U . . .
H9B_6 H 0.296920 1.178451 0.335387 0.083 Uiso 1 1 calc R U . . .
H9C_6 H 0.193698 1.176289 0.395006 0.083 Uiso 1 1 calc R U . . .
C10_6 C 0.11221(16) 1.01738(15) 0.39577(10) 0.0435(4) Uani 1 1 d . . . . .
H10A_6 H 0.087735 1.054414 0.357019 0.065 Uiso 1 1 calc R U . . .
H10B_6 H 0.084444 1.065339 0.432428 0.065 Uiso 1 1 calc R U . . .
H10C_6 H 0.082500 0.963466 0.408851 0.065 Uiso 1 1 calc R U . . .
N1_7 N 0.27809(11) 0.58909(11) 0.23112(7) 0.0326(3) Uani 1 1 d . . . . .
C1_7 C 0.28038(15) 0.54649(14) 0.12656(9) 0.0375(4) Uani 1 1 d . . . . .
H1_7 H 0.265570 0.569099 0.084613 0.045 Uiso 1 1 calc R U . . .
B1_7 B 0.32479(15) 0.48418(16) 0.24887(10) 0.0334(4) Uani 1 1 d . . . . .
N2_7 N 0.26208(12) 0.61654(11) 0.16733(7) 0.0347(3) Uani 1 1 d . . . . .
C2_7 C 0.32120(14) 0.43730(14) 0.13911(9) 0.0370(4) Uani 1 1 d . . . . .
C3_7 C 0.34972(14) 0.40148(14) 0.19938(9) 0.0355(4) Uani 1 1 d . . . . .
C4_7 C 0.39487(15) 0.29455(15) 0.20988(10) 0.0412(4) Uani 1 1 d . . . . .
H4_7 H 0.415581 0.268367 0.249971 0.049 Uiso 1 1 calc R U . . .
C5_7 C 0.40946(16) 0.22734(16) 0.16292(12) 0.0483(5) Uani 1 1 d . . . . .
H5_7 H 0.440461 0.155466 0.170784 0.058 Uiso 1 1 calc R U . . .
C6_7 C 0.37890(17) 0.26434(16) 0.10379(11) 0.0498(5) Uani 1 1 d . . . . .
H6_7 H 0.388296 0.217537 0.071897 0.060 Uiso 1 1 calc R U . . .
C7_7 C 0.33531(17) 0.36816(16) 0.09158(10) 0.0457(5) Uani 1 1 d . . . . .
H7_7 H 0.314801 0.393177 0.051297 0.055 Uiso 1 1 calc R U . . .
C1_8 C 0.34613(15) 0.46014(14) 0.32093(9) 0.0361(4) Uani 1 1 d . . . . .
C2_8 C 0.44629(15) 0.45414(14) 0.33253(9) 0.0380(4) Uani 1 1 d . . . . .
C3_8 C 0.46052(17) 0.44041(16) 0.39729(10) 0.0456(5) Uani 1 1 d . . . . .
C4_8 C 0.37370(19) 0.43292(18) 0.44904(10) 0.0539(5) Uani 1 1 d . . . . .
H4_8 H 0.381226 0.427289 0.493022 0.065 Uiso 1 1 calc R U . . .
C5_8 C 0.27648(18) 0.43334(17) 0.43890(10) 0.0512(5) Uani 1 1 d . . . . .
C6_8 C 0.26222(16) 0.44673(15) 0.37463(9) 0.0413(4) Uani 1 1 d . . . . .
C7_8 C 0.54211(15) 0.45757(15) 0.27523(10) 0.0414(4) Uani 1 1 d . . . . .
H7A_8 H 0.566252 0.510420 0.283305 0.062 Uiso 1 1 calc R U . . .
H7B_8 H 0.517352 0.473891 0.234271 0.062 Uiso 1 1 calc R U . . .
H7C_8 H 0.604751 0.390637 0.271007 0.062 Uiso 1 1 calc R U . . .
C8_8 C 0.56917(19) 0.42956(19) 0.41035(12) 0.0562(6) Uani 1 1 d . . . . .
H8A_8 H 0.562801 0.422055 0.458048 0.084 Uiso 1 1 calc R U . . .
H8B_8 H 0.584989 0.490781 0.393887 0.084 Uiso 1 1 calc R U . . .
H8C_8 H 0.630144 0.368810 0.387566 0.084 Uiso 1 1 calc R U . . .
C9_8 C 0.1888(2) 0.4159(2) 0.49703(11) 0.0668(7) Uani 1 1 d . . . . .
H9A_8 H 0.116806 0.473844 0.500252 0.100 Uiso 1 1 calc R U . . .
H9B_8 H 0.211851 0.410291 0.537978 0.100 Uiso 1 1 calc R U . . .
H9C_8 H 0.181222 0.352428 0.490354 0.100 Uiso 1 1 calc R U . . .
C10_8 C 0.15789(16) 0.44502(16) 0.36220(11) 0.0465(5) Uani 1 1 d . . . . .
H10A_8 H 0.091575 0.492420 0.392508 0.070 Uiso 1 1 calc R U . . .
H10B_8 H 0.158864 0.375380 0.369650 0.070 Uiso 1 1 calc R U . . .
H10C_8 H 0.155672 0.466154 0.316396 0.070 Uiso 1 1 calc R U . . .
Li1_9 Li 0.2120(2) 0.8591(2) 0.28593(15) 0.0374(7) Uani 1 1 d . . . . .
Li2_9 Li 0.2263(2) 0.7644(2) 0.17742(15) 0.0359(6) Uani 1 1 d . . . . .
Li3_9 Li 0.1264(2) 0.6913(2) 0.28550(15) 0.0369(6) Uani 1 1 d . . . . .
Li4_9 Li 0.3354(2) 0.6552(2) 0.28711(15) 0.0361(6) Uani 1 1 d . . . . .
C1_10 C 0.62226(19) 0.55992(18) 0.08403(11) 0.0530(5) Uani 1 1 d . . . . .
H1_10 H 0.586960 0.631736 0.077368 0.064 Uiso 1 1 calc R U . . .
C2_10 C 0.72274(19) 0.52035(19) 0.10050(12) 0.0586(6) Uani 1 1 d . . . . .
H2_10 H 0.756641 0.565185 0.105198 0.070 Uiso 1 1 calc R U . . .
C3_10 C 0.7740(2) 0.4187(2) 0.11009(14) 0.0701(7) Uani 1 1 d . . . . .
H3_10 H 0.843755 0.392590 0.121309 0.084 Uiso 1 1 calc R U . . .
C4_10 C 0.7267(3) 0.3527(2) 0.10385(15) 0.0813(9) Uani 1 1 d . . . . .
H4_10 H 0.763237 0.281047 0.110647 0.098 Uiso 1 1 calc R U . . .
C5_10 C 0.6240(3) 0.3915(2) 0.08737(14) 0.0798(9) Uani 1 1 d . . . . .
H5_10 H 0.589816 0.346613 0.083205 0.096 Uiso 1 1 calc R U . . .
C6_10 C 0.5729(2) 0.4958(2) 0.07722(13) 0.0645(6) Uani 1 1 d . . . . .
H6_10 H 0.503547 0.523008 0.065510 0.077 Uiso 1 1 calc R U . . .
C1_11 C 0.4453(3) 0.1753(2) 0.43687(16) 0.0848(9) Uani 1 1 d . . . . .
H1A_11 H 0.409153 0.231911 0.409067 0.127 Uiso 1 1 calc R U . . .
H1B_11 H 0.432686 0.201443 0.480653 0.127 Uiso 1 1 calc R U . . .
H1C_11 H 0.413576 0.123121 0.441512 0.127 Uiso 1 1 calc R U . . .
C2_11 C 0.5694(2) 0.1282(2) 0.40511(14) 0.0706(7) Uani 1 1 d . . . . .
H2A_11 H 0.580964 0.104394 0.360332 0.085 Uiso 1 1 calc R U . . .
H2B_11 H 0.600158 0.182023 0.399837 0.085 Uiso 1 1 calc R U . . .
C3_11 C 0.6336(2) 0.0402(2) 0.44301(14) 0.0677(7) Uani 1 1 d . . . . .
H3A_11 H 0.598214 -0.010565 0.452326 0.081 Uiso 1 1 calc R U . . .
H3B_11 H 0.628903 0.065466 0.485994 0.081 Uiso 1 1 calc R U . . .
C4_11 C 0.7562(2) -0.0130(2) 0.40695(13) 0.0697(7) Uani 1 1 d . . . . .
H4A_11 H 0.761230 -0.045641 0.366565 0.084 Uiso 1 1 calc R U . . .
H4B_11 H 0.789538 0.039025 0.392955 0.084 Uiso 1 1 calc R U . . .
C5_11 C 0.8226(3) -0.0932(2) 0.44855(15) 0.0866(9) Uani 1 1 d . . . . .
H5A_11 H 0.901817 -0.120434 0.424414 0.130 Uiso 1 1 calc R U . . .
H5B_11 H 0.795466 -0.148963 0.458408 0.130 Uiso 1 1 calc R U . . .
H5C_11 H 0.813980 -0.062421 0.489999 0.130 Uiso 1 1 calc R U . . .

loop_
_atom_site_aniso_label
_atom_site_aniso_U_11
_atom_site_aniso_U_22
_atom_site_aniso_U_33
_atom_site_aniso_U_23
_atom_site_aniso_U_13
_atom_site_aniso_U_12
N1_1 0.0303(7) 0.0350(8) 0.0353(7) 0.0038(6) -0.0102(6) -0.0169(6)
C1_1 0.0340(9) 0.0352(10) 0.0453(10) 0.0018(8) -0.0123(7) -0.0168(8)
B1_1 0.0298(9) 0.0403(11) 0.0270(9) 0.0055(8) -0.0077(7) -0.0175(8)
N2_1 0.0331(7) 0.0381(8) 0.0405(8) 0.0025(6) -0.0117(6) -0.0191(6)
C2_1 0.0322(8) 0.0383(10) 0.0383(9) 0.0036(7) -0.0096(7) -0.0147(7)
C3_1 0.0301(8) 0.0402(10) 0.0317(8) 0.0046(7) -0.0089(7) -0.0170(7)
C4_1 0.0332(9) 0.0449(11) 0.0416(10) 0.0045(8) -0.0139(7) -0.0183(8)
C5_1 0.0321(9) 0.0551(12) 0.0504(11) 0.0061(9) -0.0175(8) -0.0151(9)
C6_1 0.0368(10) 0.0442(11) 0.0559(12) 0.0044(9) -0.0158(9) -0.0080(8)
C7_1 0.0401(10) 0.0383(10) 0.0521(11) 0.0030(8) -0.0152(8) -0.0138(8)
C1_2 0.0266(8) 0.0363(9) 0.0360(9) 0.0053(7) -0.0127(7) -0.0145(7)
C2_2 0.0347(9) 0.0426(10) 0.0388(9) 0.0077(8) -0.0158(7) -0.0205(8)
C3_2 0.0555(12) 0.0449(11) 0.0520(12) 0.0147(9) -0.0271(9) -0.0307(10)
C4_2 0.0641(13) 0.0418(11) 0.0609(13) 0.0057(10) -0.0330(11) -0.0276(10)
C5_2 0.0474(11) 0.0468(11) 0.0455(11) -0.0022(9) -0.0220(9) -0.0184(9)
C6_2 0.0320(8) 0.0412(10) 0.0358(9) 0.0039(7) -0.0157(7) -0.0147(7)
C7_2 0.0389(9) 0.0550(12) 0.0384(10) 0.0081(9) -0.0087(8) -0.0255(9)
C8_2 0.0979(19) 0.0675(16) 0.0688(16) 0.0279(13) -0.0408(14) -0.0602(15)
C9_2 0.0789(16) 0.0650(15) 0.0538(13) -0.0112(11) -0.0279(12) -0.0277(13)
C10_2 0.0386(9) 0.0552(12) 0.0340(9) 0.0058(8) -0.0138(7) -0.0202(9)
N1_3 0.0278(7) 0.0350(8) 0.0357(7) 0.0081(6) -0.0127(6) -0.0149(6)
C1_3 0.0310(8) 0.0378(9) 0.0343(9) 0.0069(7) -0.0139(7) -0.0156(7)
B1_3 0.0302(9) 0.0370(11) 0.0345(10) 0.0048(8) -0.0101(8) -0.0173(8)
N2_3 0.0307(7) 0.0372(8) 0.0337(7) 0.0080(6) -0.0126(6) -0.0158(6)
C2_3 0.0304(8) 0.0396(10) 0.0347(9) 0.0046(7) -0.0116(7) -0.0186(7)
C3_3 0.0312(8) 0.0403(10) 0.0370(9) 0.0081(7) -0.0130(7) -0.0199(7)
C4_3 0.0352(9) 0.0538(12) 0.0453(10) 0.0192(9) -0.0171(8) -0.0260(9)
C5_3 0.0424(10) 0.0666(14) 0.0465(11) 0.0225(10) -0.0165(9) -0.0361(10)
C6_3 0.0318(9) 0.0634(13) 0.0454(11) 0.0101(9) -0.0126(8) -0.0281(9)
C7_3 0.0320(9) 0.0480(11) 0.0419(10) 0.0070(8) -0.0154(7) -0.0206(8)
C1_4 0.0285(8) 0.0422(10) 0.0391(9) 0.0140(8) -0.0101(7) -0.0204(8)
C2_4 0.0314(8) 0.0540(12) 0.0370(9) 0.0172(8) -0.0126(7) -0.0256(8)
C3_4 0.0365(9) 0.0700(14) 0.0445(11) 0.0283(10) -0.0189(8) -0.0339(10)
C4_4 0.0332(10) 0.0668(15) 0.0636(14) 0.0362(12) -0.0223(9) -0.0257(10)
C5_4 0.0332(9) 0.0477(12) 0.0666(14) 0.0237(10) -0.0124(9) -0.0175(9)
C6_4 0.0333(9) 0.0415(11) 0.0508(11) 0.0153(9) -0.0109(8) -0.0199(8)
C7_4 0.0431(10) 0.0645(13) 0.0378(10) 0.0054(9) -0.0128(8) -0.0298(10)
C8_4 0.0557(13) 0.0992(19) 0.0495(12) 0.0321(12) -0.0299(10) -0.0483(13)
C9_4 0.0502(13) 0.0523(14) 0.104(2) 0.0231(14) -0.0200(13) -0.0090(11)
C10_4 0.0452(11) 0.0409(11) 0.0648(13) 0.0029(10) -0.0106(10) -0.0226(9)
N1_5 0.0300(7) 0.0373(8) 0.0375(8) 0.0056(6) -0.0096(6) -0.0184(6)
C1_5 0.0358(9) 0.0428(10) 0.0410(10) 0.0043(8) -0.0074(7) -0.0226(8)
B1_5 0.0299(9) 0.0337(10) 0.0364(10) 0.0030(8) -0.0108(8) -0.0124(8)
N2_5 0.0339(7) 0.0409(8) 0.0396(8) 0.0050(6) -0.0100(6) -0.0217(7)
C2_5 0.0352(9) 0.0383(10) 0.0369(9) 0.0036(8) -0.0069(7) -0.0156(8)
C3_5 0.0309(8) 0.0362(10) 0.0364(9) 0.0026(7) -0.0093(7) -0.0127(7)
C4_5 0.0379(9) 0.0444(11) 0.0389(10) 0.0009(8) -0.0120(8) -0.0155(8)
C5_5 0.0460(11) 0.0498(12) 0.0366(10) -0.0012(8) -0.0117(8) -0.0141(9)
C6_5 0.0507(11) 0.0470(12) 0.0360(10) 0.0055(8) -0.0062(8) -0.0159(9)
C7_5 0.0446(10) 0.0442(11) 0.0418(10) 0.0051(8) -0.0045(8) -0.0212(9)
C1_6 0.0355(9) 0.0408(10) 0.0327(9) 0.0013(7) -0.0105(7) -0.0193(8)
C2_6 0.0358(9) 0.0456(11) 0.0363(9) 0.0001(8) -0.0108(7) -0.0200(8)
C3_6 0.0386(10) 0.0494(12) 0.0447(10) -0.0027(9) -0.0090(8) -0.0240(9)
C4_6 0.0471(11) 0.0517(12) 0.0531(12) 0.0009(9) -0.0086(9) -0.0324(10)
C5_6 0.0487(11) 0.0421(11) 0.0479(11) 0.0011(9) -0.0125(9) -0.0240(9)
C6_6 0.0385(9) 0.0412(10) 0.0394(10) 0.0006(8) -0.0106(7) -0.0201(8)
C7_6 0.0353(9) 0.0486(11) 0.0425(10) 0.0041(8) -0.0139(8) -0.0174(8)
C8_6 0.0398(10) 0.0656(14) 0.0603(13) -0.0031(11) -0.0097(9) -0.0292(10)
C9_6 0.0598(13) 0.0434(12) 0.0679(14) 0.0031(10) -0.0156(11) -0.0273(10)
C10_6 0.0419(10) 0.0401(11) 0.0517(11) -0.0002(9) -0.0151(9) -0.0169(8)
N1_7 0.0314(7) 0.0383(8) 0.0313(7) 0.0071(6) -0.0100(6) -0.0174(6)
C1_7 0.0375(9) 0.0415(10) 0.0369(9) 0.0053(8) -0.0135(7) -0.0178(8)
B1_7 0.0268(9) 0.0379(11) 0.0374(10) 0.0074(8) -0.0080(7) -0.0167(8)
N2_7 0.0342(7) 0.0382(8) 0.0347(8) 0.0071(6) -0.0121(6) -0.0167(6)
C2_7 0.0331(9) 0.0392(10) 0.0416(10) 0.0006(8) -0.0095(7) -0.0173(8)
C3_7 0.0276(8) 0.0380(10) 0.0433(10) 0.0058(8) -0.0093(7) -0.0168(7)
C4_7 0.0345(9) 0.0396(10) 0.0546(11) 0.0070(9) -0.0149(8) -0.0192(8)
C5_7 0.0388(10) 0.0370(11) 0.0722(14) 0.0013(10) -0.0169(10) -0.0163(8)
C6_7 0.0444(11) 0.0470(12) 0.0634(13) -0.0117(10) -0.0110(10) -0.0220(9)
C7_7 0.0450(10) 0.0491(12) 0.0488(11) -0.0022(9) -0.0142(9) -0.0220(9)
C1_8 0.0350(9) 0.0338(9) 0.0387(9) 0.0084(7) -0.0107(7) -0.0141(7)
C2_8 0.0374(9) 0.0377(10) 0.0395(10) 0.0087(8) -0.0135(8) -0.0153(8)
C3_8 0.0481(11) 0.0468(12) 0.0442(11) 0.0116(9) -0.0207(9) -0.0179(9)
C4_8 0.0607(13) 0.0616(14) 0.0378(11) 0.0142(10) -0.0181(9) -0.0224(11)
C5_8 0.0521(12) 0.0563(13) 0.0392(11) 0.0161(9) -0.0079(9) -0.0223(10)
C6_8 0.0390(9) 0.0412(10) 0.0416(10) 0.0112(8) -0.0083(8) -0.0179(8)
C7_8 0.0347(9) 0.0451(11) 0.0467(11) 0.0072(8) -0.0140(8) -0.0174(8)
C8_8 0.0579(13) 0.0605(14) 0.0570(13) 0.0111(11) -0.0329(11) -0.0208(11)
C9_8 0.0655(15) 0.0814(18) 0.0440(12) 0.0218(12) -0.0041(11) -0.0317(13)
C10_8 0.0414(10) 0.0463(11) 0.0510(11) 0.0101(9) -0.0053(9) -0.0235(9)
Li1_9 0.0335(15) 0.0429(17) 0.0390(16) 0.0058(13) -0.0113(12) -0.0183(13)
Li2_9 0.0312(14) 0.0400(17) 0.0401(16) 0.0045(13) -0.0113(12) -0.0173(13)
Li3_9 0.0352(15) 0.0401(17) 0.0374(16) 0.0053(13) -0.0099(12) -0.0176(13)
Li4_9 0.0329(14) 0.0423(17) 0.0372(16) 0.0065(13) -0.0100(12) -0.0199(13)
C1_10 0.0544(12) 0.0530(13) 0.0498(12) -0.0013(10) -0.0141(10) -0.0183(10)
C2_10 0.0494(12) 0.0548(14) 0.0706(15) -0.0086(11) -0.0127(11) -0.0187(11)
C3_10 0.0551(14) 0.0578(16) 0.0818(18) -0.0069(13) -0.0149(13) -0.0063(12)
C4_10 0.086(2) 0.0452(14) 0.0787(19) -0.0011(13) 0.0163(15) -0.0155(14)
C5_10 0.0819(19) 0.082(2) 0.0783(18) -0.0299(15) 0.0255(15) -0.0575(17)
C6_10 0.0520(13) 0.0817(19) 0.0640(15) -0.0190(13) -0.0073(11) -0.0301(13)
C1_11 0.089(2) 0.078(2) 0.091(2) -0.0086(16) -0.0228(17) -0.0327(17)
C2_11 0.0805(18) 0.0701(17) 0.0726(17) -0.0049(13) -0.0135(14) -0.0435(15)
C3_11 0.0720(16) 0.0724(17) 0.0695(16) -0.0074(13) -0.0111(13) -0.0416(14)
C4_11 0.0787(17) 0.0826(19) 0.0615(15) -0.0184(13) -0.0082(13) -0.0465(15)
C5_11 0.093(2) 0.090(2) 0.0717(18) -0.0218(16) -0.0348(16) -0.0150(17)

loop_
_atom_type_symbol
_atom_type_description
_atom_type_scat_dispersion_real
_atom_type_scat_dispersion_imag
_atom_type_scat_source
C C 0.0181 0.0091 'International Tables Vol C Tables 4.2.6.8 and 6.1.1.4'
H H 0.0000 0.0000 'International Tables Vol C Tables 4.2.6.8 and 6.1.1.4'
Li Li 0.0008 0.0003 'International Tables Vol C Tables 4.2.6.8 and 6.1.1.4'
B B 0.0090 0.0039 'International Tables Vol C Tables 4.2.6.8 and 6.1.1.4'
N N 0.0311 0.0180 'International Tables Vol C Tables 4.2.6.8 and 6.1.1.4'

loop_
_exptl_crystal_face_index_h
_exptl_crystal_face_index_k
_exptl_crystal_face_index_l
_exptl_crystal_face_perp_dist
0 1 1 0.0633
-2 -4 11 0.0751
0 -7 -7 0.0111
2 5 -10 0.0720
9 5 2 0.1743
-9 -4 -3 0.1323
0 7 -7 0.0644
0 -7 7 0.0505
-4 4 -9 0.0801
6 -2 9 0.1345
0 1 -13 0.0318
-1 3 11 0.0716
1 9 -3 0.0803

loop_
_geom_angle_atom_site_label_1
_geom_angle_atom_site_label_2
_geom_angle_atom_site_label_3
_geom_angle
_geom_angle_site_symmetry_1
_geom_angle_site_symmetry_3
_geom_angle_publ_flag
N2_1 N1_1 B1_1 119.43(14) . . ?
N2_1 N1_1 Li3_9 123.80(14) . . ?
B1_1 N1_1 Li3_9 105.64(14) . . ?
N2_1 N1_1 Li2_9 100.37(12) . . ?
B1_1 N1_1 Li2_9 122.59(14) . . ?
Li3_9 N1_1 Li2_9 79.59(13) . . ?
N2_1 N1_1 Li1_9 48.99(10) . . ?
B1_1 N1_1 Li1_9 166.55(14) . . ?
Li3_9 N1_1 Li1_9 80.74(12) . . ?
Li2_9 N1_1 Li1_9 69.79(11) . . ?
N2_1 C1_1 C2_1 126.32(17) . . ?
N2_1 C1_1 H1_1 116.8 . . ?
C2_1 C1_1 H1_1 116.8 . . ?
N1_1 B1_1 C3_1 119.48(16) . . ?
N1_1 B1_1 C1_2 118.89(15) . . ?
C3_1 B1_1 C1_2 121.62(15) . . ?
N1_1 B1_1 Li3_9 45.02(10) . . ?
C3_1 B1_1 Li3_9 150.74(14) . . ?
C1_2 B1_1 Li3_9 78.96(11) . . ?
C1_1 N2_1 N1_1 120.46(14) . . ?
C1_1 N2_1 Li1_9 140.53(16) . . ?
N1_1 N2_1 Li1_9 98.86(13) . . ?
C1_1 N2_1 Li2_9 140.31(14) . . ?
N1_1 N2_1 Li2_9 48.81(9) . . ?
Li1_9 N2_1 Li2_9 68.72(12) . . ?
C7_1 C2_1 C3_1 120.74(16) . . ?
C7_1 C2_1 C1_1 121.61(17) . . ?
C3_1 C2_1 C1_1 117.61(16) . . ?
C4_1 C3_1 C2_1 117.62(16) . . ?
C4_1 C3_1 B1_1 125.92(16) . . ?
C2_1 C3_1 B1_1 116.46(15) . . ?
C5_1 C4_1 C3_1 121.20(18) . . ?
C5_1 C4_1 H4_1 119.4 . . ?
C3_1 C4_1 H4_1 119.4 . . ?
C4_1 C5_1 C6_1 120.51(17) . . ?
C4_1 C5_1 H5_1 119.7 . . ?
C6_1 C5_1 H5_1 119.7 . . ?
C7_1 C6_1 C5_1 120.03(18) . . ?
C7_1 C6_1 H6_1 120.0 . . ?
C5_1 C6_1 H6_1 120.0 . . ?
C6_1 C7_1 C2_1 119.87(19) . . ?
C6_1 C7_1 H7_1 120.1 . . ?
C2_1 C7_1 H7_1 120.1 . . ?
C6_2 C1_2 C2_2 119.36(16) . . ?
C6_2 C1_2 B1_1 120.26(15) . . ?
C2_2 C1_2 B1_1 120.33(15) . . ?
C3_2 C2_2 C1_2 120.25(17) . . ?
C3_2 C2_2 C7_2 119.07(16) . . ?
C1_2 C2_2 C7_2 120.68(16) . . ?
C4_2 C3_2 C2_2 118.59(18) . . ?
C4_2 C3_2 C8_2 120.60(19) . . ?
C2_2 C3_2 C8_2 120.80(19) . . ?
C3_2 C4_2 C5_2 122.76(19) . . ?
C3_2 C4_2 H4_2 118.6 . . ?
C5_2 C4_2 H4_2 118.6 . . ?
C4_2 C5_2 C6_2 118.58(18) . . ?
C4_2 C5_2 C9_2 119.87(19) . . ?
C6_2 C5_2 C9_2 121.55(19) . . ?
C5_2 C6_2 C1_2 120.44(17) . . ?
C5_2 C6_2 C10_2 119.74(17) . . ?
C1_2 C6_2 C10_2 119.82(16) . . ?
C2_2 C7_2 H7A_2 109.5 . . ?
C2_2 C7_2 H7B_2 109.5 . . ?
H7A_2 C7_2 H7B_2 109.5 . . ?
C2_2 C7_2 H7C_2 109.5 . . ?
H7A_2 C7_2 H7C_2 109.5 . . ?
H7B_2 C7_2 H7C_2 109.5 . . ?
C3_2 C8_2 H8A_2 109.5 . . ?
C3_2 C8_2 H8B_2 109.5 . . ?
H8A_2 C8_2 H8B_2 109.5 . . ?
C3_2 C8_2 H8C_2 109.5 . . ?
H8A_2 C8_2 H8C_2 109.5 . . ?
H8B_2 C8_2 H8C_2 109.5 . . ?
C5_2 C9_2 H9A_2 109.5 . . ?
C5_2 C9_2 H9B_2 109.5 . . ?
H9A_2 C9_2 H9B_2 109.5 . . ?
C5_2 C9_2 H9C_2 109.5 . . ?
H9A_2 C9_2 H9C_2 109.5 . . ?
H9B_2 C9_2 H9C_2 109.5 . . ?
C6_2 C10_2 H10A_2 109.5 . . ?
C6_2 C10_2 H10B_2 109.5 . . ?
H10A_2 C10_2 H10B_2 109.5 . . ?
C6_2 C10_2 H10C_2 109.5 . . ?
H10A_2 C10_2 H10C_2 109.5 . . ?
H10B_2 C10_2 H10C_2 109.5 . . ?
N2_3 N1_3 B1_3 119.66(13) . . ?
N2_3 N1_3 Li2_9 124.68(13) . . ?
B1_3 N1_3 Li2_9 102.55(13) . . ?
N2_3 N1_3 Li1_9 102.84(13) . . ?
B1_3 N1_3 Li1_9 120.30(15) . . ?
Li2_9 N1_3 Li1_9 82.13(13) . . ?
N2_3 N1_3 Li4_9 51.03(10) . . ?
B1_3 N1_3 Li4_9 168.33(14) . . ?
Li2_9 N1_3 Li4_9 81.28(11) . . ?
Li1_9 N1_3 Li4_9 70.95(12) . . ?
N2_3 C1_3 C2_3 126.39(16) . . ?
N2_3 C1_3 H1_3 116.8 . . ?
C2_3 C1_3 H1_3 116.8 . . ?
N1_3 B1_3 C3_3 119.35(16) . . ?
N1_3 B1_3 C1_4 119.01(14) . . ?
C3_3 B1_3 C1_4 121.56(15) . . ?
N1_3 B1_3 Li2_9 47.22(10) . . ?
C3_3 B1_3 Li2_9 148.76(15) . . ?
C1_4 B1_3 Li2_9 77.63(11) . . ?
C1_3 N2_3 N1_3 120.26(14) . . ?
C1_3 N2_3 Li4_9 143.73(15) . . ?
N1_3 N2_3 Li4_9 95.51(12) . . ?
C3_3 C2_3 C7_3 120.52(16) . . ?
C3_3 C2_3 C1_3 117.79(14) . . ?
C7_3 C2_3 C1_3 121.64(16) . . ?
C2_3 C3_3 C4_3 118.21(15) . . ?
C2_3 C3_3 B1_3 116.51(15) . . ?
C4_3 C3_3 B1_3 125.26(16) . . ?
C5_3 C4_3 C3_3 121.06(17) . . ?
C5_3 C4_3 H4_3 119.5 . . ?
C3_3 C4_3 H4_3 119.5 . . ?
C4_3 C5_3 C6_3 119.80(17) . . ?
C4_3 C5_3 H5_3 120.1 . . ?
C6_3 C5_3 H5_3 120.1 . . ?
C7_3 C6_3 C5_3 120.90(16) . . ?
C7_3 C6_3 H6_3 119.6 . . ?
C5_3 C6_3 H6_3 119.6 . . ?
C6_3 C7_3 C2_3 119.49(17) . . ?
C6_3 C7_3 H7_3 120.3 . . ?
C2_3 C7_3 H7_3 120.3 . . ?
C2_4 C1_4 C6_4 120.02(17) . . ?
C2_4 C1_4 B1_3 119.81(17) . . ?
C6_4 C1_4 B1_3 120.11(17) . . ?
C1_4 C2_4 C3_4 120.03(19) . . ?
C1_4 C2_4 C7_4 120.93(16) . . ?
C3_4 C2_4 C7_4 118.97(18) . . ?
C4_4 C3_4 C2_4 118.4(2) . . ?
C4_4 C3_4 C8_4 120.75(19) . . ?
C2_4 C3_4 C8_4 120.8(2) . . ?
C3_4 C4_4 C5_4 123.13(18) . . ?
C3_4 C4_4 H4_4 118.4 . . ?
C5_4 C4_4 H4_4 118.4 . . ?
C4_4 C5_4 C6_4 118.4(2) . . ?
C4_4 C5_4 C9_4 120.2(2) . . ?
C6_4 C5_4 C9_4 121.4(2) . . ?
C5_4 C6_4 C1_4 120.0(2) . . ?
C5_4 C6_4 C10_4 119.83(19) . . ?
C1_4 C6_4 C10_4 120.19(17) . . ?
C2_4 C7_4 H7A_4 109.5 . . ?
C2_4 C7_4 H7B_4 109.5 . . ?
H7A_4 C7_4 H7B_4 109.5 . . ?
C2_4 C7_4 H7C_4 109.5 . . ?
H7A_4 C7_4 H7C_4 109.5 . . ?
H7B_4 C7_4 H7C_4 109.5 . . ?
C3_4 C8_4 H8A_4 109.5 . . ?
C3_4 C8_4 H8B_4 109.5 . . ?
H8A_4 C8_4 H8B_4 109.5 . . ?
C3_4 C8_4 H8C_4 109.5 . . ?
H8A_4 C8_4 H8C_4 109.5 . . ?
H8B_4 C8_4 H8C_4 109.5 . . ?
C5_4 C9_4 H9A_4 109.5 . . ?
C5_4 C9_4 H9B_4 109.5 . . ?
H9A_4 C9_4 H9B_4 109.5 . . ?
C5_4 C9_4 H9C_4 109.5 . . ?
H9A_4 C9_4 H9C_4 109.5 . . ?
H9B_4 C9_4 H9C_4 109.5 . . ?
C6_4 C10_4 H10A_4 109.5 . . ?
C6_4 C10_4 H10B_4 109.5 . . ?
H10A_4 C10_4 H10B_4 109.5 . . ?
C6_4 C10_4 H10C_4 109.5 . . ?
H10A_4 C10_4 H10C_4 109.5 . . ?
H10B_4 C10_4 H10C_4 109.5 . . ?
N2_5 N1_5 B1_5 119.56(14) . . ?
N2_5 N1_5 Li1_9 128.12(13) . . ?
B1_5 N1_5 Li1_9 100.06(14) . . ?
N2_5 N1_5 Li4_9 102.58(13) . . ?
B1_5 N1_5 Li4_9 120.77(14) . . ?
Li1_9 N1_5 Li4_9 81.28(13) . . ?
N2_5 N1_5 Li3_9 51.79(10) . . ?
B1_5 N1_5 Li3_9 168.46(14) . . ?
Li1_9 N1_5 Li3_9 83.32(12) . . ?
Li4_9 N1_5 Li3_9 70.55(11) . . ?
N2_5 C1_5 C2_5 126.19(16) . . ?
N2_5 C1_5 H1_5 116.9 . . ?
C2_5 C1_5 H1_5 116.9 . . ?
N1_5 B1_5 C3_5 119.56(16) . . ?
N1_5 B1_5 C1_6 117.76(16) . . ?
C3_5 B1_5 C1_6 122.63(16) . . ?
N1_5 B1_5 Li1_9 48.88(11) . . ?
C3_5 B1_5 Li1_9 154.25(14) . . ?
C1_6 B1_5 Li1_9 72.88(11) . . ?
C1_5 N2_5 N1_5 120.26(15) . . ?
C1_5 N2_5 Li3_9 145.38(15) . . ?
N1_5 N2_5 Li3_9 94.05(13) . . ?
C3_5 C2_5 C7_5 120.38(17) . . ?
C3_5 C2_5 C1_5 117.94(16) . . ?
C7_5 C2_5 C1_5 121.67(17) . . ?
C4_5 C3_5 C2_5 118.24(16) . . ?
C4_5 C3_5 B1_5 125.57(16) . . ?
C2_5 C3_5 B1_5 116.19(16) . . ?
C5_5 C4_5 C3_5 120.87(18) . . ?
C5_5 C4_5 H4_5 119.6 . . ?
C3_5 C4_5 H4_5 119.6 . . ?
C4_5 C5_5 C6_5 120.21(19) . . ?
C4_5 C5_5 H5_5 119.9 . . ?
C6_5 C5_5 H5_5 119.9 . . ?
C7_5 C6_5 C5_5 120.62(18) . . ?
C7_5 C6_5 H6_5 119.7 . . ?
C5_5 C6_5 H6_5 119.7 . . ?
C6_5 C7_5 C2_5 119.68(18) . . ?
C6_5 C7_5 H7_5 120.2 . . ?
C2_5 C7_5 H7_5 120.2 . . ?
C2_6 C1_6 C6_6 119.51(16) . . ?
C2_6 C1_6 B1_5 121.21(16) . . ?
C6_6 C1_6 B1_5 119.27(15) . . ?
C2_6 C1_6 Li1_9 117.90(14) . . ?
C6_6 C1_6 Li1_9 80.58(12) . . ?
B1_5 C1_6 Li1_9 72.75(11) . . ?
C3_6 C2_6 C1_6 120.28(18) . . ?
C3_6 C2_6 C7_6 119.73(16) . . ?
C1_6 C2_6 C7_6 119.97(16) . . ?
C4_6 C3_6 C2_6 118.78(17) . . ?
C4_6 C3_6 C8_6 120.35(17) . . ?
C2_6 C3_6 C8_6 120.86(19) . . ?
C3_6 C4_6 C5_6 122.77(18) . . ?
C3_6 C4_6 H4_6 118.6 . . ?
C5_6 C4_6 H4_6 118.6 . . ?
C4_6 C5_6 C6_6 118.43(18) . . ?
C4_6 C5_6 C9_6 120.01(18) . . ?
C6_6 C5_6 C9_6 121.53(18) . . ?
C5_6 C6_6 C1_6 120.08(17) . . ?
C5_6 C6_6 C10_6 119.14(17) . . ?
C1_6 C6_6 C10_6 120.69(16) . . ?
C2_6 C7_6 H7A_6 109.5 . . ?
C2_6 C7_6 H7B_6 109.5 . . ?
H7A_6 C7_6 H7B_6 109.5 . . ?
C2_6 C7_6 H7C_6 109.5 . . ?
H7A_6 C7_6 H7C_6 109.5 . . ?
H7B_6 C7_6 H7C_6 109.5 . . ?
C3_6 C8_6 H8A_6 109.5 . . ?
C3_6 C8_6 H8B_6 109.5 . . ?
H8A_6 C8_6 H8B_6 109.5 . . ?
C3_6 C8_6 H8C_6 109.5 . . ?
H8A_6 C8_6 H8C_6 109.5 . . ?
H8B_6 C8_6 H8C_6 109.5 . . ?
C5_6 C9_6 H9A_6 109.5 . . ?
C5_6 C9_6 H9B_6 109.5 . . ?
H9A_6 C9_6 H9B_6 109.5 . . ?
C5_6 C9_6 H9C_6 109.5 . . ?
H9A_6 C9_6 H9C_6 109.5 . . ?
H9B_6 C9_6 H9C_6 109.5 . . ?
C6_6 C10_6 H10A_6 109.5 . . ?
C6_6 C10_6 H10B_6 109.5 . . ?
H10A_6 C10_6 H10B_6 109.5 . . ?
C6_6 C10_6 H10C_6 109.5 . . ?
H10A_6 C10_6 H10C_6 109.5 . . ?
H10B_6 C10_6 H10C_6 109.5 . . ?
N2_7 N1_7 B1_7 119.98(15) . . ?
N2_7 N1_7 Li4_9 128.58(13) . . ?
B1_7 N1_7 Li4_9 101.53(14) . . ?
N2_7 N1_7 Li3_9 98.95(13) . . ?
B1_7 N1_7 Li3_9 122.69(14) . . ?
Li4_9 N1_7 Li3_9 80.33(13) . . ?
N2_7 N1_7 Li2_9 51.72(10) . . ?
B1_7 N1_7 Li2_9 168.08(14) . . ?
Li4_9 N1_7 Li2_9 81.84(12) . . ?
Li3_9 N1_7 Li2_9 69.03(11) . . ?
N2_7 C1_7 C2_7 125.93(17) . . ?
N2_7 C1_7 H1_7 117.0 . . ?
C2_7 C1_7 H1_7 117.0 . . ?
N1_7 B1_7 C3_7 119.25(16) . . ?
N1_7 B1_7 C1_8 116.57(16) . . ?
C3_7 B1_7 C1_8 124.17(16) . . ?
N1_7 B1_7 Li4_9 47.82(11) . . ?
C3_7 B1_7 Li4_9 154.55(14) . . ?
C1_8 B1_7 Li4_9 73.54(12) . . ?
C1_7 N2_7 N1_7 120.19(15) . . ?
C1_7 N2_7 Li2_9 145.05(16) . . ?
N1_7 N2_7 Li2_9 94.54(13) . . ?
C1_7 N2_7 Li3_9 138.48(13) . . ?
N1_7 N2_7 Li3_9 49.89(10) . . ?
Li2_9 N2_7 Li3_9 66.70(12) . . ?
C3_7 C2_7 C7_7 120.83(18) . . ?
C3_7 C2_7 C1_7 118.12(16) . . ?
C7_7 C2_7 C1_7 121.02(17) . . ?
C2_7 C3_7 C4_7 117.83(17) . . ?
C2_7 C3_7 B1_7 116.14(16) . . ?
C4_7 C3_7 B1_7 126.01(17) . . ?
C5_7 C4_7 C3_7 121.04(19) . . ?
C5_7 C4_7 H4_7 119.5 . . ?
C3_7 C4_7 H4_7 119.5 . . ?
C4_7 C5_7 C6_7 120.36(19) . . ?
C4_7 C5_7 H5_7 119.8 . . ?
C6_7 C5_7 H5_7 119.8 . . ?
C7_7 C6_7 C5_7 120.3(2) . . ?
C7_7 C6_7 H6_7 119.9 . . ?
C5_7 C6_7 H6_7 119.9 . . ?
C6_7 C7_7 C2_7 119.7(2) . . ?
C6_7 C7_7 H7_7 120.2 . . ?
C2_7 C7_7 H7_7 120.2 . . ?
C2_8 C1_8 C6_8 119.15(17) . . ?
C2_8 C1_8 B1_7 121.21(15) . . ?
C6_8 C1_8 B1_7 119.63(16) . . ?
C2_8 C1_8 Li4_9 79.27(12) . . ?
C6_8 C1_8 Li4_9 118.55(14) . . ?
B1_7 C1_8 Li4_9 72.50(11) . . ?
C1_8 C2_8 C3_8 120.51(17) . . ?
C1_8 C2_8 C7_8 120.35(16) . . ?
C3_8 C2_8 C7_8 119.08(17) . . ?
C4_8 C3_8 C2_8 118.43(18) . . ?
C4_8 C3_8 C8_8 120.30(19) . . ?
C2_8 C3_8 C8_8 121.22(18) . . ?
C5_8 C4_8 C3_8 122.41(19) . . ?
C5_8 C4_8 H4_8 118.8 . . ?
C3_8 C4_8 H4_8 118.8 . . ?
C4_8 C5_8 C6_8 119.22(18) . . ?
C4_8 C5_8 C9_8 119.8(2) . . ?
C6_8 C5_8 C9_8 121.0(2) . . ?
C5_8 C6_8 C1_8 120.12(18) . . ?
C5_8 C6_8 C10_8 120.11(17) . . ?
C1_8 C6_8 C10_8 119.77(17) . . ?
C2_8 C7_8 H7A_8 109.5 . . ?
C2_8 C7_8 H7B_8 109.5 . . ?
H7A_8 C7_8 H7B_8 109.5 . . ?
C2_8 C7_8 H7C_8 109.5 . . ?
H7A_8 C7_8 H7C_8 109.5 . . ?
H7B_8 C7_8 H7C_8 109.5 . . ?
C3_8 C8_8 H8A_8 109.5 . . ?
C3_8 C8_8 H8B_8 109.5 . . ?
H8A_8 C8_8 H8B_8 109.5 . . ?
C3_8 C8_8 H8C_8 109.5 . . ?
H8A_8 C8_8 H8C_8 109.5 . . ?
H8B_8 C8_8 H8C_8 109.5 . . ?
C5_8 C9_8 H9A_8 109.5 . . ?
C5_8 C9_8 H9B_8 109.5 . . ?
H9A_8 C9_8 H9B_8 109.5 . . ?
C5_8 C9_8 H9C_8 109.5 . . ?
H9A_8 C9_8 H9C_8 109.5 . . ?
H9B_8 C9_8 H9C_8 109.5 . . ?
C6_8 C10_8 H10A_8 109.5 . . ?
C6_8 C10_8 H10B_8 109.5 . . ?
H10A_8 C10_8 H10B_8 109.5 . . ?
C6_8 C10_8 H10C_8 109.5 . . ?
H10A_8 C10_8 H10C_8 109.5 . . ?
H10B_8 C10_8 H10C_8 109.5 . . ?
N2_1 Li1_9 N1_5 111.15(15) . . ?
N2_1 Li1_9 N1_3 108.30(15) . . ?
N1_5 Li1_9 N1_3 112.36(16) . . ?
N2_1 Li1_9 N1_1 32.16(7) . . ?
N1_5 Li1_9 N1_1 91.82(12) . . ?
N1_3 Li1_9 N1_1 94.08(12) . . ?
N2_1 Li1_9 B1_5 124.96(14) . . ?
N1_5 Li1_9 B1_5 31.06(7) . . ?
N1_3 Li1_9 B1_5 121.93(14) . . ?
N1_1 Li1_9 B1_5 118.17(12) . . ?
N2_1 Li1_9 C1_6 141.27(16) . . ?
N1_5 Li1_9 C1_6 63.87(10) . . ?
N1_3 Li1_9 C1_6 108.65(13) . . ?
N1_1 Li1_9 C1_6 151.36(13) . . ?
B1_5 Li1_9 C1_6 34.37(7) . . ?
N2_1 Li1_9 Li4_9 123.68(16) . . ?
N1_5 Li1_9 Li4_9 49.79(10) . . ?
N1_3 Li1_9 Li4_9 62.72(11) . . ?
N1_1 Li1_9 Li4_9 91.53(12) . . ?
B1_5 Li1_9 Li4_9 69.10(11) . . ?
C1_6 Li1_9 Li4_9 84.04(11) . . ?
N2_1 Li1_9 Li2_9 68.05(12) . . ?
N1_5 Li1_9 Li2_9 102.70(14) . . ?
N1_3 Li1_9 Li2_9 48.82(10) . . ?
N1_1 Li1_9 Li2_9 45.61(8) . . ?
B1_5 Li1_9 Li2_9 132.52(14) . . ?
C1_6 Li1_9 Li2_9 149.63(15) . . ?
Li4_9 Li1_9 Li2_9 67.78(12) . . ?
N2_1 Li1_9 Li3_9 71.27(11) . . ?
N1_5 Li1_9 Li3_9 54.43(10) . . ?
N1_3 Li1_9 Li3_9 92.22(13) . . ?
N1_1 Li1_9 Li3_9 41.46(8) . . ?
B1_5 Li1_9 Li3_9 85.04(11) . . ?
C1_6 Li1_9 Li3_9 118.22(12) . . ?
Li4_9 Li1_9 Li3_9 54.89(10) . . ?
Li2_9 Li1_9 Li3_9 53.98(10) . . ?
N2_7 Li2_9 N1_3 116.15(15) . . ?
N2_7 Li2_9 N1_1 108.65(14) . . ?
N1_3 Li2_9 N1_1 113.17(15) . . ?
N2_7 Li2_9 N1_7 33.74(7) . . ?
N1_3 Li2_9 N1_7 94.67(12) . . ?
N1_1 Li2_9 N1_7 96.85(12) . . ?
N2_7 Li2_9 Li3_9 69.42(12) . . ?
N1_3 Li2_9 Li3_9 105.40(14) . . ?
N1_1 Li2_9 Li3_9 49.83(10) . . ?
N1_7 Li2_9 Li3_9 47.47(9) . . ?
N2_7 Li2_9 N2_1 137.51(14) . . ?
N1_3 Li2_9 N2_1 86.43(12) . . ?
N1_1 Li2_9 N2_1 30.83(7) . . ?
N1_7 Li2_9 N2_1 115.39(12) . . ?
Li3_9 Li2_9 N2_1 70.01(11) . . ?
N2_7 Li2_9 Li1_9 127.56(16) . . ?
N1_3 Li2_9 Li1_9 49.06(10) . . ?
N1_1 Li2_9 Li1_9 64.60(11) . . ?
N1_7 Li2_9 Li1_9 93.84(12) . . ?
Li3_9 Li2_9 Li1_9 69.49(12) . . ?
N2_1 Li2_9 Li1_9 43.23(9) . . ?
N2_7 Li2_9 B1_3 128.52(14) . . ?
N1_3 Li2_9 B1_3 30.24(7) . . ?
N1_1 Li2_9 B1_3 120.36(14) . . ?
N1_7 Li2_9 B1_3 120.20(12) . . ?
Li3_9 Li2_9 B1_3 133.99(14) . . ?
N2_1 Li2_9 B1_3 89.54(11) . . ?
Li1_9 Li2_9 B1_3 67.70(10) . . ?
N2_7 Li2_9 Li4_9 74.32(11) . . ?
N1_3 Li2_9 Li4_9 56.30(10) . . ?
N1_1 Li2_9 Li4_9 95.12(13) . . ?
N1_7 Li2_9 Li4_9 42.46(8) . . ?
Li3_9 Li2_9 Li4_9 55.82(10) . . ?
N2_1 Li2_9 Li4_9 92.99(11) . . ?
Li1_9 Li2_9 Li4_9 55.96(11) . . ?
B1_3 Li2_9 Li4_9 86.07(10) . . ?
N2_5 Li3_9 N1_1 114.76(16) . . ?
N2_5 Li3_9 N1_7 111.32(15) . . ?
N1_1 Li3_9 N1_7 113.46(15) . . ?
N2_5 Li3_9 N1_5 34.16(7) . . ?
N1_1 Li3_9 N1_5 95.70(13) . . ?
N1_7 Li3_9 N1_5 96.81(12) . . ?
N2_5 Li3_9 Li2_9 128.19(16) . . ?
N1_1 Li3_9 Li2_9 50.57(10) . . ?
N1_7 Li3_9 Li2_9 63.50(11) . . ?
N1_5 Li3_9 Li2_9 94.06(12) . . ?
N2_5 Li3_9 Li4_9 71.28(12) . . ?
N1_1 Li3_9 Li4_9 107.14(14) . . ?
N1_7 Li3_9 Li4_9 49.57(10) . . ?
N1_5 Li3_9 Li4_9 47.59(9) . . ?
Li2_9 Li3_9 Li4_9 69.51(11) . . ?
N2_5 Li3_9 N2_7 141.17(15) . . ?
N1_1 Li3_9 N2_7 87.20(11) . . ?
N1_7 Li3_9 N2_7 31.16(7) . . ?
N1_5 Li3_9 N2_7 117.33(12) . . ?
Li2_9 Li3_9 N2_7 43.88(9) . . ?
Li4_9 Li3_9 N2_7 71.74(10) . . ?
N2_5 Li3_9 B1_1 125.37(15) . . ?
N1_1 Li3_9 B1_1 29.35(7) . . ?
N1_7 Li3_9 B1_1 120.91(14) . . ?
N1_5 Li3_9 B1_1 120.09(13) . . ?
Li2_9 Li3_9 B1_1 69.04(10) . . ?
Li4_9 Li3_9 B1_1 135.08(14) . . ?
N2_7 Li3_9 B1_1 89.78(10) . . ?
N2_5 Li3_9 Li1_9 73.79(12) . . ?
N1_1 Li3_9 Li1_9 57.79(10) . . ?
N1_7 Li3_9 Li1_9 94.72(12) . . ?
N1_5 Li3_9 Li1_9 42.25(8) . . ?
Li2_9 Li3_9 Li1_9 56.53(10) . . ?
Li4_9 Li3_9 Li1_9 56.01(10) . . ?
N2_7 Li3_9 Li1_9 94.91(11) . . ?
B1_1 Li3_9 Li1_9 86.61(11) . . ?
N2_3 Li4_9 N1_7 112.53(15) . . ?
N2_3 Li4_9 N1_5 111.38(16) . . ?
N1_7 Li4_9 N1_5 111.51(14) . . ?
N2_3 Li4_9 N1_3 33.46(7) . . ?
N1_7 Li4_9 N1_3 94.08(12) . . ?
N1_5 Li4_9 N1_3 95.14(13) . . ?
N2_3 Li4_9 Li3_9 125.35(15) . . ?
N1_7 Li4_9 Li3_9 50.10(10) . . ?
N1_5 Li4_9 Li3_9 61.86(11) . . ?
N1_3 Li4_9 Li3_9 91.97(12) . . ?
N2_3 Li4_9 Li1_9 69.86(12) . . ?
N1_7 Li4_9 Li1_9 106.04(14) . . ?
N1_5 Li4_9 Li1_9 48.93(10) . . ?
N1_3 Li4_9 Li1_9 46.32(9) . . ?
Li3_9 Li4_9 Li1_9 69.09(12) . . ?
N2_3 Li4_9 B1_7 124.59(15) . . ?
N1_7 Li4_9 B1_7 30.65(7) . . ?
N1_5 Li4_9 B1_7 120.37(13) . . ?
N1_3 Li4_9 B1_7 119.86(13) . . ?
Li3_9 Li4_9 B1_7 69.71(11) . . ?
Li1_9 Li4_9 B1_7 135.35(14) . . ?
N2_3 Li4_9 C1_8 140.45(15) . . ?
N1_7 Li4_9 C1_8 62.73(10) . . ?
N1_5 Li4_9 C1_8 106.02(12) . . ?
N1_3 Li4_9 C1_8 152.91(14) . . ?
Li3_9 Li4_9 C1_8 83.59(11) . . ?
Li1_9 Li4_9 C1_8 149.26(13) . . ?
B1_7 Li4_9 C1_8 33.96(7) . . ?
N2_3 Li4_9 Li2_9 72.87(11) . . ?
N1_7 Li4_9 Li2_9 55.71(10) . . ?
N1_5 Li4_9 Li2_9 92.66(12) . . ?
N1_3 Li4_9 Li2_9 42.42(8) . . ?
Li3_9 Li4_9 Li2_9 54.66(10) . . ?
Li1_9 Li4_9 Li2_9 56.25(10) . . ?
B1_7 Li4_9 Li2_9 85.86(11) . . ?
C1_8 Li4_9 Li2_9 118.29(12) . . ?
C6_10 C1_10 C2_10 119.9(2) . . ?
C6_10 C1_10 H1_10 120.0 . . ?
C2_10 C1_10 H1_10 120.0 . . ?
C3_10 C2_10 C1_10 120.8(2) . . ?
C3_10 C2_10 H2_10 119.6 . . ?
C1_10 C2_10 H2_10 119.6 . . ?
C2_10 C3_10 C4_10 120.6(3) . . ?
C2_10 C3_10 H3_10 119.7 . . ?
C4_10 C3_10 H3_10 119.7 . . ?
C3_10 C4_10 C5_10 119.4(3) . . ?
C3_10 C4_10 H4_10 120.3 . . ?
C5_10 C4_10 H4_10 120.3 . . ?
C6_10 C5_10 C4_10 119.2(2) . . ?
C6_10 C5_10 H5_10 120.4 . . ?
C4_10 C5_10 H5_10 120.4 . . ?
C1_10 C6_10 C5_10 119.9(2) . . ?
C1_10 C6_10 H6_10 120.0 . . ?
C5_10 C6_10 H6_10 120.0 . . ?
C2_11 C1_11 H1A_11 109.5 . . ?
C2_11 C1_11 H1B_11 109.5 . . ?
H1A_11 C1_11 H1B_11 109.5 . . ?
C2_11 C1_11 H1C_11 109.5 . . ?
H1A_11 C1_11 H1C_11 109.5 . . ?
H1B_11 C1_11 H1C_11 109.5 . . ?
C3_11 C2_11 C1_11 114.3(2) . . ?
C3_11 C2_11 H2A_11 108.7 . . ?
C1_11 C2_11 H2A_11 108.7 . . ?
C3_11 C2_11 H2B_11 108.7 . . ?
C1_11 C2_11 H2B_11 108.7 . . ?
H2A_11 C2_11 H2B_11 107.6 . . ?
C2_11 C3_11 C4_11 113.5(2) . . ?
C2_11 C3_11 H3A_11 108.9 . . ?
C4_11 C3_11 H3A_11 108.9 . . ?
C2_11 C3_11 H3B_11 108.9 . . ?
C4_11 C3_11 H3B_11 108.9 . . ?
H3A_11 C3_11 H3B_11 107.7 . . ?
C5_11 C4_11 C3_11 113.0(2) . . ?
C5_11 C4_11 H4A_11 109.0 . . ?
C3_11 C4_11 H4A_11 109.0 . . ?
C5_11 C4_11 H4B_11 109.0 . . ?
C3_11 C4_11 H4B_11 109.0 . . ?
H4A_11 C4_11 H4B_11 107.8 . . ?
C4_11 C5_11 H5A_11 109.5 . . ?
C4_11 C5_11 H5B_11 109.5 . . ?
H5A_11 C5_11 H5B_11 109.5 . . ?
C4_11 C5_11 H5C_11 109.5 . . ?
H5A_11 C5_11 H5C_11 109.5 . . ?
H5B_11 C5_11 H5C_11 109.5 . . ?

loop_
_geom_bond_atom_site_label_1
_geom_bond_atom_site_label_2
_geom_bond_distance
_geom_bond_site_symmetry_2
_geom_bond_publ_flag
N1_1 N2_1 1.406(2) . ?
N1_1 B1_1 1.416(2) . ?
N1_1 Li3_9 2.043(3) . ?
N1_1 Li2_9 2.065(3) . ?
N1_1 Li1_9 2.611(3) . ?
C1_1 N2_1 1.296(2) . ?
C1_1 C2_1 1.437(2) . ?
C1_1 H1_1 0.9500 . ?
B1_1 C3_1 1.536(3) . ?
B1_1 C1_2 1.595(3) . ?
B1_1 Li3_9 2.782(4) . ?
N2_1 Li1_9 1.994(3) . ?
N2_1 Li2_9 2.700(3) . ?
C2_1 C7_1 1.408(3) . ?
C2_1 C3_1 1.410(3) . ?
C3_1 C4_1 1.408(2) . ?
C4_1 C5_1 1.379(3) . ?
C4_1 H4_1 0.9500 . ?
C5_1 C6_1 1.393(3) . ?
C5_1 H5_1 0.9500 . ?
C6_1 C7_1 1.378(3) . ?
C6_1 H6_1 0.9500 . ?
C7_1 H7_1 0.9500 . ?
C1_2 C6_2 1.405(2) . ?
C1_2 C2_2 1.410(2) . ?
C2_2 C3_2 1.402(3) . ?
C2_2 C7_2 1.510(3) . ?
C3_2 C4_2 1.382(3) . ?
C3_2 C8_2 1.517(3) . ?
C4_2 C5_2 1.387(3) . ?
C4_2 H4_2 0.9500 . ?
C5_2 C6_2 1.399(3) . ?
C5_2 C9_2 1.510(3) . ?
C6_2 C10_2 1.509(3) . ?
C7_2 H7A_2 0.9800 . ?
C7_2 H7B_2 0.9800 . ?
C7_2 H7C_2 0.9800 . ?
C8_2 H8A_2 0.9800 . ?
C8_2 H8B_2 0.9800 . ?
C8_2 H8C_2 0.9800 . ?
C9_2 H9A_2 0.9800 . ?
C9_2 H9B_2 0.9800 . ?
C9_2 H9C_2 0.9800 . ?
C10_2 H10A_2 0.9800 . ?
C10_2 H10B_2 0.9800 . ?
C10_2 H10C_2 0.9800 . ?
N1_3 N2_3 1.4076(19) . ?
N1_3 B1_3 1.414(2) . ?
N1_3 Li2_9 2.061(3) . ?
N1_3 Li1_9 2.068(3) . ?
N1_3 Li4_9 2.542(3) . ?
C1_3 N2_3 1.300(2) . ?
C1_3 C2_3 1.437(2) . ?
C1_3 H1_3 0.9500 . ?
B1_3 C3_3 1.543(2) . ?
B1_3 C1_4 1.590(3) . ?
B1_3 Li2_9 2.741(3) . ?
N2_3 Li4_9 1.985(3) . ?
C2_3 C3_3 1.403(2) . ?
C2_3 C7_3 1.413(2) . ?
C3_3 C4_3 1.407(2) . ?
C4_3 C5_3 1.381(2) . ?
C4_3 H4_3 0.9500 . ?
C5_3 C6_3 1.395(3) . ?
C5_3 H5_3 0.9500 . ?
C6_3 C7_3 1.371(3) . ?
C6_3 H6_3 0.9500 . ?
C7_3 H7_3 0.9500 . ?
C1_4 C2_4 1.407(3) . ?
C1_4 C6_4 1.408(3) . ?
C2_4 C3_4 1.409(2) . ?
C2_4 C7_4 1.507(3) . ?
C3_4 C4_4 1.381(3) . ?
C3_4 C8_4 1.505(3) . ?
C4_4 C5_4 1.393(3) . ?
C4_4 H4_4 0.9500 . ?
C5_4 C6_4 1.405(3) . ?
C5_4 C9_4 1.503(3) . ?
C6_4 C10_4 1.504(3) . ?
C7_4 H7A_4 0.9800 . ?
C7_4 H7B_4 0.9800 . ?
C7_4 H7C_4 0.9800 . ?
C8_4 H8A_4 0.9800 . ?
C8_4 H8B_4 0.9800 . ?
C8_4 H8C_4 0.9800 . ?
C9_4 H9A_4 0.9800 . ?
C9_4 H9B_4 0.9800 . ?
C9_4 H9C_4 0.9800 . ?
C10_4 H10A_4 0.9800 . ?
C10_4 H10B_4 0.9800 . ?
C10_4 H10C_4 0.9800 . ?
N1_5 N2_5 1.4038(19) . ?
N1_5 B1_5 1.412(2) . ?
N1_5 Li1_9 2.062(3) . ?
N1_5 Li4_9 2.088(3) . ?
N1_5 Li3_9 2.494(3) . ?
C1_5 N2_5 1.302(2) . ?
C1_5 C2_5 1.433(3) . ?
C1_5 H1_5 0.9500 . ?
B1_5 C3_5 1.538(3) . ?
B1_5 C1_6 1.593(3) . ?
B1_5 Li1_9 2.695(4) . ?
N2_5 Li3_9 1.965(3) . ?
C2_5 C3_5 1.407(2) . ?
C2_5 C7_5 1.409(3) . ?
C3_5 C4_5 1.407(3) . ?
C4_5 C5_5 1.381(3) . ?
C4_5 H4_5 0.9500 . ?
C5_5 C6_5 1.390(3) . ?
C5_5 H5_5 0.9500 . ?
C6_5 C7_5 1.375(3) . ?
C6_5 H6_5 0.9500 . ?
C7_5 H7_5 0.9500 . ?
C1_6 C2_6 1.407(2) . ?
C1_6 C6_6 1.411(3) . ?
C1_6 Li1_9 2.697(3) . ?
C2_6 C3_6 1.401(3) . ?
C2_6 C7_6 1.503(3) . ?
C3_6 C4_6 1.382(3) . ?
C3_6 C8_6 1.507(3) . ?
C4_6 C5_6 1.390(3) . ?
C4_6 H4_6 0.9500 . ?
C5_6 C6_6 1.407(3) . ?
C5_6 C9_6 1.511(3) . ?
C6_6 C10_6 1.515(3) . ?
C7_6 H7A_6 0.9800 . ?
C7_6 H7B_6 0.9800 . ?
C7_6 H7C_6 0.9800 . ?
C8_6 H8A_6 0.9800 . ?
C8_6 H8B_6 0.9800 . ?
C8_6 H8C_6 0.9800 . ?
C9_6 H9A_6 0.9800 . ?
C9_6 H9B_6 0.9800 . ?
C9_6 H9C_6 0.9800 . ?
C10_6 H10A_6 0.9800 . ?
C10_6 H10B_6 0.9800 . ?
C10_6 H10C_6 0.9800 . ?
N1_7 N2_7 1.4041(19) . ?
N1_7 B1_7 1.417(2) . ?
N1_7 Li4_9 2.059(3) . ?
N1_7 Li3_9 2.075(3) . ?
N1_7 Li2_9 2.520(3) . ?
C1_7 N2_7 1.296(2) . ?
C1_7 C2_7 1.443(3) . ?
C1_7 H1_7 0.9500 . ?
B1_7 C3_7 1.538(3) . ?
B1_7 C1_8 1.595(3) . ?
B1_7 Li4_9 2.723(4) . ?
N2_7 Li2_9 1.985(3) . ?
N2_7 Li3_9 2.681(3) . ?
C2_7 C3_7 1.407(3) . ?
C2_7 C7_7 1.409(3) . ?
C3_7 C4_7 1.409(3) . ?
C4_7 C5_7 1.378(3) . ?
C4_7 H4_7 0.9500 . ?
C5_7 C6_7 1.398(3) . ?
C5_7 H5_7 0.9500 . ?
C6_7 C7_7 1.374(3) . ?
C6_7 H6_7 0.9500 . ?
C7_7 H7_7 0.9500 . ?
C1_8 C2_8 1.409(2) . ?
C1_8 C6_8 1.414(2) . ?
C1_8 Li4_9 2.738(3) . ?
C2_8 C3_8 1.410(3) . ?
C2_8 C7_8 1.514(2) . ?
C3_8 C4_8 1.388(3) . ?
C3_8 C8_8 1.512(3) . ?
C4_8 C5_8 1.386(3) . ?
C4_8 H4_8 0.9500 . ?
C5_8 C6_8 1.400(3) . ?
C5_8 C9_8 1.520(3) . ?
C6_8 C10_8 1.513(3) . ?
C7_8 H7A_8 0.9800 . ?
C7_8 H7B_8 0.9800 . ?
C7_8 H7C_8 0.9800 . ?
C8_8 H8A_8 0.9800 . ?
C8_8 H8B_8 0.9800 . ?
C8_8 H8C_8 0.9800 . ?
C9_8 H9A_8 0.9800 . ?
C9_8 H9B_8 0.9800 . ?
C9_8 H9C_8 0.9800 . ?
C10_8 H10A_8 0.9800 . ?
C10_8 H10B_8 0.9800 . ?
C10_8 H10C_8 0.9800 . ?
Li1_9 Li4_9 2.703(4) . ?
Li1_9 Li2_9 2.712(4) . ?
Li1_9 Li3_9 3.045(4) . ?
Li2_9 Li3_9 2.630(4) . ?
Li2_9 Li4_9 3.020(4) . ?
Li3_9 Li4_9 2.667(4) . ?
C1_10 C6_10 1.368(3) . ?
C1_10 C2_10 1.371(3) . ?
C1_10 H1_10 0.9500 . ?
C2_10 C3_10 1.348(3) . ?
C2_10 H2_10 0.9500 . ?
C3_10 C4_10 1.367(4) . ?
C3_10 H3_10 0.9500 . ?
C4_10 C5_10 1.398(4) . ?
C4_10 H4_10 0.9500 . ?
C5_10 C6_10 1.381(4) . ?
C5_10 H5_10 0.9500 . ?
C6_10 H6_10 0.9500 . ?
C1_11 C2_11 1.509(4) . ?
C1_11 H1A_11 0.9800 . ?
C1_11 H1B_11 0.9800 . ?
C1_11 H1C_11 0.9800 . ?
C2_11 C3_11 1.494(4) . ?
C2_11 H2A_11 0.9900 . ?
C2_11 H2B_11 0.9900 . ?
C3_11 C4_11 1.521(4) . ?
C3_11 H3A_11 0.9900 . ?
C3_11 H3B_11 0.9900 . ?
C4_11 C5_11 1.500(4) . ?
C4_11 H4A_11 0.9900 . ?
C4_11 H4B_11 0.9900 . ?
C5_11 H5A_11 0.9800 . ?
C5_11 H5B_11 0.9800 . ?
C5_11 H5C_11 0.9800 . ?

loop_
_geom_torsion_atom_site_label_1
_geom_torsion_atom_site_label_2
_geom_torsion_atom_site_label_3
_geom_torsion_atom_site_label_4
_geom_torsion
_geom_torsion_site_symmetry_1
_geom_torsion_site_symmetry_2
_geom_torsion_site_symmetry_3
_geom_torsion_site_symmetry_4
_geom_torsion_publ_flag
N2_1 N1_1 B1_1 C3_1 3.2(2) . . . . ?
Li3_9 N1_1 B1_1 C3_1 148.42(16) . . . . ?
Li2_9 N1_1 B1_1 C3_1 -124.09(17) . . . . ?
Li1_9 N1_1 B1_1 C3_1 31.5(6) . . . . ?
N2_1 N1_1 B1_1 C1_2 -175.81(14) . . . . ?
Li3_9 N1_1 B1_1 C1_2 -30.6(2) . . . . ?
Li2_9 N1_1 B1_1 C1_2 56.9(2) . . . . ?
Li1_9 N1_1 B1_1 C1_2 -147.5(5) . . . . ?
N2_1 N1_1 B1_1 Li3_9 -145.2(2) . . . . ?
Li2_9 N1_1 B1_1 Li3_9 87.50(18) . . . . ?
Li1_9 N1_1 B1_1 Li3_9 -116.9(6) . . . . ?
C2_1 C1_1 N2_1 N1_1 2.1(3) . . . . ?
C2_1 C1_1 N2_1 Li1_9 -172.4(2) . . . . ?
C2_1 C1_1 N2_1 Li2_9 62.9(3) . . . . ?
B1_1 N1_1 N2_1 C1_1 -4.9(2) . . . . ?
Li3_9 N1_1 N2_1 C1_1 -143.46(17) . . . . ?
Li2_9 N1_1 N2_1 C1_1 132.20(17) . . . . ?
Li1_9 N1_1 N2_1 C1_1 -176.4(2) . . . . ?
B1_1 N1_1 N2_1 Li1_9 171.60(15) . . . . ?
Li3_9 N1_1 N2_1 Li1_9 32.99(18) . . . . ?
Li2_9 N1_1 N2_1 Li1_9 -51.36(15) . . . . ?
B1_1 N1_1 N2_1 Li2_9 -137.05(19) . . . . ?
Li3_9 N1_1 N2_1 Li2_9 84.34(16) . . . . ?
Li1_9 N1_1 N2_1 Li2_9 51.36(15) . . . . ?
N2_1 C1_1 C2_1 C7_1 -179.77(18) . . . . ?
N2_1 C1_1 C2_1 C3_1 2.5(3) . . . . ?
C7_1 C2_1 C3_1 C4_1 -1.5(3) . . . . ?
C1_1 C2_1 C3_1 C4_1 176.24(16) . . . . ?
C7_1 C2_1 C3_1 B1_1 178.44(16) . . . . ?
C1_1 C2_1 C3_1 B1_1 -3.8(2) . . . . ?
N1_1 B1_1 C3_1 C4_1 -178.91(17) . . . . ?
C1_2 B1_1 C3_1 C4_1 0.1(3) . . . . ?
Li3_9 B1_1 C3_1 C4_1 -129.6(3) . . . . ?
N1_1 B1_1 C3_1 C2_1 1.1(2) . . . . ?
C1_2 B1_1 C3_1 C2_1 -179.90(15) . . . . ?
Li3_9 B1_1 C3_1 C2_1 50.4(3) . . . . ?
C2_1 C3_1 C4_1 C5_1 0.8(3) . . . . ?
B1_1 C3_1 C4_1 C5_1 -179.22(17) . . . . ?
C3_1 C4_1 C5_1 C6_1 0.3(3) . . . . ?
C4_1 C5_1 C6_1 C7_1 -0.6(3) . . . . ?
C5_1 C6_1 C7_1 C2_1 -0.1(3) . . . . ?
C3_1 C2_1 C7_1 C6_1 1.3(3) . . . . ?
C1_1 C2_1 C7_1 C6_1 -176.43(19) . . . . ?
N1_1 B1_1 C1_2 C6_2 -95.53(19) . . . . ?
C3_1 B1_1 C1_2 C6_2 85.5(2) . . . . ?
Li3_9 B1_1 C1_2 C6_2 -117.05(16) . . . . ?
N1_1 B1_1 C1_2 C2_2 87.0(2) . . . . ?
C3_1 B1_1 C1_2 C2_2 -92.0(2) . . . . ?
Li3_9 B1_1 C1_2 C2_2 65.50(16) . . . . ?
C6_2 C1_2 C2_2 C3_2 -0.7(3) . . . . ?
B1_1 C1_2 C2_2 C3_2 176.83(16) . . . . ?
C6_2 C1_2 C2_2 C7_2 179.97(16) . . . . ?
B1_1 C1_2 C2_2 C7_2 -2.6(2) . . . . ?
C1_2 C2_2 C3_2 C4_2 1.5(3) . . . . ?
C7_2 C2_2 C3_2 C4_2 -179.09(18) . . . . ?
C1_2 C2_2 C3_2 C8_2 -177.49(19) . . . . ?
C7_2 C2_2 C3_2 C8_2 1.9(3) . . . . ?
C2_2 C3_2 C4_2 C5_2 -1.2(3) . . . . ?
C8_2 C3_2 C4_2 C5_2 177.8(2) . . . . ?
C3_2 C4_2 C5_2 C6_2 -0.1(3) . . . . ?
C3_2 C4_2 C5_2 C9_2 -179.7(2) . . . . ?
C4_2 C5_2 C6_2 C1_2 1.0(3) . . . . ?
C9_2 C5_2 C6_2 C1_2 -179.41(18) . . . . ?
C4_2 C5_2 C6_2 C10_2 -179.19(17) . . . . ?
C9_2 C5_2 C6_2 C10_2 0.4(3) . . . . ?
C2_2 C1_2 C6_2 C5_2 -0.6(3) . . . . ?
B1_1 C1_2 C6_2 C5_2 -178.09(16) . . . . ?
C2_2 C1_2 C6_2 C10_2 179.55(15) . . . . ?
B1_1 C1_2 C6_2 C10_2 2.1(2) . . . . ?
N2_3 N1_3 B1_3 C3_3 -1.8(3) . . . . ?
Li2_9 N1_3 B1_3 C3_3 -144.70(17) . . . . ?
Li1_9 N1_3 B1_3 C3_3 127.17(18) . . . . ?
Li4_9 N1_3 B1_3 C3_3 -36.6(8) . . . . ?
N2_3 N1_3 B1_3 C1_4 175.01(15) . . . . ?
Li2_9 N1_3 B1_3 C1_4 32.1(2) . . . . ?
Li1_9 N1_3 B1_3 C1_4 -56.0(2) . . . . ?
Li4_9 N1_3 B1_3 C1_4 140.2(6) . . . . ?
N2_3 N1_3 B1_3 Li2_9 142.9(2) . . . . ?
Li1_9 N1_3 B1_3 Li2_9 -88.14(16) . . . . ?
Li4_9 N1_3 B1_3 Li2_9 108.1(7) . . . . ?
C2_3 C1_3 N2_3 N1_3 -1.2(3) . . . . ?
C2_3 C1_3 N2_3 Li4_9 168.3(2) . . . . ?
B1_3 N1_3 N2_3 C1_3 2.3(2) . . . . ?
Li2_9 N1_3 N2_3 C1_3 136.59(17) . . . . ?
Li1_9 N1_3 N2_3 C1_3 -134.17(17) . . . . ?
Li4_9 N1_3 N2_3 C1_3 173.8(2) . . . . ?
B1_3 N1_3 N2_3 Li4_9 -171.45(16) . . . . ?
Li2_9 N1_3 N2_3 Li4_9 -37.18(19) . . . . ?
Li1_9 N1_3 N2_3 Li4_9 52.06(15) . . . . ?
N2_3 C1_3 C2_3 C3_3 -0.4(3) . . . . ?
N2_3 C1_3 C2_3 C7_3 -177.92(18) . . . . ?
C7_3 C2_3 C3_3 C4_3 -0.2(3) . . . . ?
C1_3 C2_3 C3_3 C4_3 -177.71(17) . . . . ?
C7_3 C2_3 C3_3 B1_3 178.40(17) . . . . ?
C1_3 C2_3 C3_3 B1_3 0.9(2) . . . . ?
N1_3 B1_3 C3_3 C2_3 0.2(3) . . . . ?
C1_4 B1_3 C3_3 C2_3 -176.50(17) . . . . ?
Li2_9 B1_3 C3_3 C2_3 -54.6(3) . . . . ?
N1_3 B1_3 C3_3 C4_3 178.68(18) . . . . ?
C1_4 B1_3 C3_3 C4_3 2.0(3) . . . . ?
Li2_9 B1_3 C3_3 C4_3 123.8(3) . . . . ?
C2_3 C3_3 C4_3 C5_3 1.3(3) . . . . ?
B1_3 C3_3 C4_3 C5_3 -177.1(2) . . . . ?
C3_3 C4_3 C5_3 C6_3 -1.4(3) . . . . ?
C4_3 C5_3 C6_3 C7_3 0.2(3) . . . . ?
C5_3 C6_3 C7_3 C2_3 1.0(3) . . . . ?
C3_3 C2_3 C7_3 C6_3 -1.0(3) . . . . ?
C1_3 C2_3 C7_3 C6_3 176.48(18) . . . . ?
N1_3 B1_3 C1_4 C2_4 -88.5(2) . . . . ?
C3_3 B1_3 C1_4 C2_4 88.2(2) . . . . ?
Li2_9 B1_3 C1_4 C2_4 -64.96(15) . . . . ?
N1_3 B1_3 C1_4 C6_4 94.4(2) . . . . ?
C3_3 B1_3 C1_4 C6_4 -88.9(2) . . . . ?
Li2_9 B1_3 C1_4 C6_4 117.90(16) . . . . ?
C6_4 C1_4 C2_4 C3_4 -2.2(2) . . . . ?
B1_3 C1_4 C2_4 C3_4 -179.30(15) . . . . ?
C6_4 C1_4 C2_4 C7_4 174.52(15) . . . . ?
B1_3 C1_4 C2_4 C7_4 -2.6(2) . . . . ?
C1_4 C2_4 C3_4 C4_4 0.2(2) . . . . ?
C7_4 C2_4 C3_4 C4_4 -176.52(16) . . . . ?
C1_4 C2_4 C3_4 C8_4 177.55(16) . . . . ?
C7_4 C2_4 C3_4 C8_4 0.8(2) . . . . ?
C2_4 C3_4 C4_4 C5_4 2.0(3) . . . . ?
C8_4 C3_4 C4_4 C5_4 -175.35(18) . . . . ?
C3_4 C4_4 C5_4 C6_4 -2.2(3) . . . . ?
C3_4 C4_4 C5_4 C9_4 177.14(19) . . . . ?
C4_4 C5_4 C6_4 C1_4 0.1(3) . . . . ?
C9_4 C5_4 C6_4 C1_4 -179.16(18) . . . . ?
C4_4 C5_4 C6_4 C10_4 -179.45(17) . . . . ?
C9_4 C5_4 C6_4 C10_4 1.3(3) . . . . ?
C2_4 C1_4 C6_4 C5_4 2.0(2) . . . . ?
B1_3 C1_4 C6_4 C5_4 179.10(16) . . . . ?
C2_4 C1_4 C6_4 C10_4 -178.45(16) . . . . ?
B1_3 C1_4 C6_4 C10_4 -1.3(2) . . . . ?
N2_5 N1_5 B1_5 C3_5 6.3(2) . . . . ?
Li1_9 N1_5 B1_5 C3_5 151.58(16) . . . . ?
Li4_9 N1_5 B1_5 C3_5 -122.64(17) . . . . ?
Li3_9 N1_5 B1_5 C3_5 45.4(8) . . . . ?
N2_5 N1_5 B1_5 C1_6 -170.93(15) . . . . ?
Li1_9 N1_5 B1_5 C1_6 -25.70(19) . . . . ?
Li4_9 N1_5 B1_5 C1_6 60.1(2) . . . . ?
Li3_9 N1_5 B1_5 C1_6 -131.9(6) . . . . ?
N2_5 N1_5 B1_5 Li1_9 -145.23(19) . . . . ?
Li4_9 N1_5 B1_5 Li1_9 85.79(16) . . . . ?
Li3_9 N1_5 B1_5 Li1_9 -106.2(7) . . . . ?
C2_5 C1_5 N2_5 N1_5 -0.7(3) . . . . ?
C2_5 C1_5 N2_5 Li3_9 -172.1(2) . . . . ?
B1_5 N1_5 N2_5 C1_5 -4.4(2) . . . . ?
Li1_9 N1_5 N2_5 C1_5 -138.83(19) . . . . ?
Li4_9 N1_5 N2_5 C1_5 132.44(17) . . . . ?
Li3_9 N1_5 N2_5 C1_5 -175.1(2) . . . . ?
B1_5 N1_5 N2_5 Li3_9 170.77(16) . . . . ?
Li1_9 N1_5 N2_5 Li3_9 36.3(2) . . . . ?
Li4_9 N1_5 N2_5 Li3_9 -52.41(15) . . . . ?
N2_5 C1_5 C2_5 C3_5 3.5(3) . . . . ?
N2_5 C1_5 C2_5 C7_5 -177.01(18) . . . . ?
C7_5 C2_5 C3_5 C4_5 -0.2(3) . . . . ?
C1_5 C2_5 C3_5 C4_5 179.35(17) . . . . ?
C7_5 C2_5 C3_5 B1_5 179.30(17) . . . . ?
C1_5 C2_5 C3_5 B1_5 -1.2(2) . . . . ?
N1_5 B1_5 C3_5 C4_5 175.93(17) . . . . ?
C1_6 B1_5 C3_5 C4_5 -6.9(3) . . . . ?
Li1_9 B1_5 C3_5 C4_5 -128.4(3) . . . . ?
N1_5 B1_5 C3_5 C2_5 -3.5(2) . . . . ?
C1_6 B1_5 C3_5 C2_5 173.63(16) . . . . ?
Li1_9 B1_5 C3_5 C2_5 52.1(4) . . . . ?
C2_5 C3_5 C4_5 C5_5 0.2(3) . . . . ?
B1_5 C3_5 C4_5 C5_5 -179.23(18) . . . . ?
C3_5 C4_5 C5_5 C6_5 -0.2(3) . . . . ?
C4_5 C5_5 C6_5 C7_5 0.1(3) . . . . ?
C5_5 C6_5 C7_5 C2_5 -0.1(3) . . . . ?
C3_5 C2_5 C7_5 C6_5 0.1(3) . . . . ?
C1_5 C2_5 C7_5 C6_5 -179.37(19) . . . . ?
N1_5 B1_5 C1_6 C2_6 -92.6(2) . . . . ?
C3_5 B1_5 C1_6 C2_6 90.2(2) . . . . ?
Li1_9 B1_5 C1_6 C2_6 -112.63(18) . . . . ?
N1_5 B1_5 C1_6 C6_6 88.2(2) . . . . ?
C3_5 B1_5 C1_6 C6_6 -88.9(2) . . . . ?
Li1_9 B1_5 C1_6 C6_6 68.26(16) . . . . ?
N1_5 B1_5 C1_6 Li1_9 19.99(15) . . . . ?
C3_5 B1_5 C1_6 Li1_9 -157.20(19) . . . . ?
C6_6 C1_6 C2_6 C3_6 -3.4(3) . . . . ?
B1_5 C1_6 C2_6 C3_6 177.48(17) . . . . ?
Li1_9 C1_6 C2_6 C3_6 91.6(2) . . . . ?
C6_6 C1_6 C2_6 C7_6 174.87(16) . . . . ?
B1_5 C1_6 C2_6 C7_6 -4.2(3) . . . . ?
Li1_9 C1_6 C2_6 C7_6 -90.14(19) . . . . ?
C1_6 C2_6 C3_6 C4_6 1.2(3) . . . . ?
C7_6 C2_6 C3_6 C4_6 -177.12(18) . . . . ?
C1_6 C2_6 C3_6 C8_6 -179.88(18) . . . . ?
C7_6 C2_6 C3_6 C8_6 1.8(3) . . . . ?
C2_6 C3_6 C4_6 C5_6 2.3(3) . . . . ?
C8_6 C3_6 C4_6 C5_6 -176.6(2) . . . . ?
C3_6 C4_6 C5_6 C6_6 -3.4(3) . . . . ?
C3_6 C4_6 C5_6 C9_6 174.4(2) . . . . ?
C4_6 C5_6 C6_6 C1_6 1.1(3) . . . . ?
C9_6 C5_6 C6_6 C1_6 -176.72(18) . . . . ?
C4_6 C5_6 C6_6 C10_6 177.82(18) . . . . ?
C9_6 C5_6 C6_6 C10_6 0.0(3) . . . . ?
C2_6 C1_6 C6_6 C5_6 2.3(3) . . . . ?
B1_5 C1_6 C6_6 C5_6 -178.60(17) . . . . ?
Li1_9 C1_6 C6_6 C5_6 -114.55(18) . . . . ?
C2_6 C1_6 C6_6 C10_6 -174.43(17) . . . . ?
B1_5 C1_6 C6_6 C10_6 4.7(3) . . . . ?
Li1_9 C1_6 C6_6 C10_6 68.75(17) . . . . ?
N2_7 N1_7 B1_7 C3_7 -4.3(2) . . . . ?
Li4_9 N1_7 B1_7 C3_7 -152.76(15) . . . . ?
Li3_9 N1_7 B1_7 C3_7 121.41(18) . . . . ?
Li2_9 N1_7 B1_7 C3_7 -47.4(7) . . . . ?
N2_7 N1_7 B1_7 C1_8 176.77(13) . . . . ?
Li4_9 N1_7 B1_7 C1_8 28.29(18) . . . . ?
Li3_9 N1_7 B1_7 C1_8 -57.5(2) . . . . ?
Li2_9 N1_7 B1_7 C1_8 133.7(6) . . . . ?
N2_7 N1_7 B1_7 Li4_9 148.48(18) . . . . ?
Li3_9 N1_7 B1_7 Li4_9 -85.83(17) . . . . ?
Li2_9 N1_7 B1_7 Li4_9 105.4(7) . . . . ?
C2_7 C1_7 N2_7 N1_7 -2.4(3) . . . . ?
C2_7 C1_7 N2_7 Li2_9 170.4(2) . . . . ?
C2_7 C1_7 N2_7 Li3_9 -64.5(3) . . . . ?
B1_7 N1_7 N2_7 C1_7 6.2(2) . . . . ?
Li4_9 N1_7 N2_7 C1_7 145.29(17) . . . . ?
Li3_9 N1_7 N2_7 C1_7 -129.98(16) . . . . ?
Li2_9 N1_7 N2_7 C1_7 175.88(19) . . . . ?
B1_7 N1_7 N2_7 Li2_9 -169.64(15) . . . . ?
Li4_9 N1_7 N2_7 Li2_9 -30.59(19) . . . . ?
Li3_9 N1_7 N2_7 Li2_9 54.14(14) . . . . ?
B1_7 N1_7 N2_7 Li3_9 136.21(18) . . . . ?
Li4_9 N1_7 N2_7 Li3_9 -84.73(18) . . . . ?
Li2_9 N1_7 N2_7 Li3_9 -54.14(14) . . . . ?
N2_7 C1_7 C2_7 C3_7 -3.5(3) . . . . ?
N2_7 C1_7 C2_7 C7_7 178.35(17) . . . . ?
C7_7 C2_7 C3_7 C4_7 1.3(2) . . . . ?
C1_7 C2_7 C3_7 C4_7 -176.83(15) . . . . ?
C7_7 C2_7 C3_7 B1_7 -176.84(16) . . . . ?
C1_7 C2_7 C3_7 B1_7 5.0(2) . . . . ?
N1_7 B1_7 C3_7 C2_7 -1.4(2) . . . . ?
C1_8 B1_7 C3_7 C2_7 177.50(15) . . . . ?
Li4_9 B1_7 C3_7 C2_7 -53.5(4) . . . . ?
N1_7 B1_7 C3_7 C4_7 -179.36(16) . . . . ?
C1_8 B1_7 C3_7 C4_7 -0.5(3) . . . . ?
Li4_9 B1_7 C3_7 C4_7 128.5(3) . . . . ?
C2_7 C3_7 C4_7 C5_7 -0.7(3) . . . . ?
B1_7 C3_7 C4_7 C5_7 177.27(17) . . . . ?
C3_7 C4_7 C5_7 C6_7 -0.4(3) . . . . ?
C4_7 C5_7 C6_7 C7_7 0.8(3) . . . . ?
C5_7 C6_7 C7_7 C2_7 -0.2(3) . . . . ?
C3_7 C2_7 C7_7 C6_7 -0.9(3) . . . . ?
C1_7 C2_7 C7_7 C6_7 177.20(17) . . . . ?
N1_7 B1_7 C1_8 C2_8 -86.7(2) . . . . ?
C3_7 B1_7 C1_8 C2_8 94.4(2) . . . . ?
Li4_9 B1_7 C1_8 C2_8 -65.22(17) . . . . ?
N1_7 B1_7 C1_8 C6_8 91.9(2) . . . . ?
C3_7 B1_7 C1_8 C6_8 -87.0(2) . . . . ?
Li4_9 B1_7 C1_8 C6_8 113.40(18) . . . . ?
N1_7 B1_7 C1_8 Li4_9 -21.48(14) . . . . ?
C3_7 B1_7 C1_8 Li4_9 159.62(18) . . . . ?
C6_8 C1_8 C2_8 C3_8 -3.4(3) . . . . ?
B1_7 C1_8 C2_8 C3_8 175.27(17) . . . . ?
Li4_9 C1_8 C2_8 C3_8 113.47(19) . . . . ?
C6_8 C1_8 C2_8 C7_8 173.89(17) . . . . ?
B1_7 C1_8 C2_8 C7_8 -7.5(3) . . . . ?
Li4_9 C1_8 C2_8 C7_8 -69.29(17) . . . . ?
C1_8 C2_8 C3_8 C4_8 0.1(3) . . . . ?
C7_8 C2_8 C3_8 C4_8 -177.22(19) . . . . ?
C1_8 C2_8 C3_8 C8_8 177.53(19) . . . . ?
C7_8 C2_8 C3_8 C8_8 0.2(3) . . . . ?
C2_8 C3_8 C4_8 C5_8 3.3(3) . . . . ?
C8_8 C3_8 C4_8 C5_8 -174.2(2) . . . . ?
C3_8 C4_8 C5_8 C6_8 -3.2(4) . . . . ?
C3_8 C4_8 C5_8 C9_8 174.9(2) . . . . ?
C4_8 C5_8 C6_8 C1_8 -0.3(3) . . . . ?
C9_8 C5_8 C6_8 C1_8 -178.3(2) . . . . ?
C4_8 C5_8 C6_8 C10_8 178.6(2) . . . . ?
C9_8 C5_8 C6_8 C10_8 0.6(3) . . . . ?
C2_8 C1_8 C6_8 C5_8 3.5(3) . . . . ?
B1_7 C1_8 C6_8 C5_8 -175.15(18) . . . . ?
Li4_9 C1_8 C6_8 C5_8 -90.0(2) . . . . ?
C2_8 C1_8 C6_8 C10_8 -175.43(17) . . . . ?
B1_7 C1_8 C6_8 C10_8 5.9(3) . . . . ?
Li4_9 C1_8 C6_8 C10_8 91.1(2) . . . . ?
C6_10 C1_10 C2_10 C3_10 0.0(4) . . . . ?
C1_10 C2_10 C3_10 C4_10 -0.2(4) . . . . ?
C2_10 C3_10 C4_10 C5_10 0.0(4) . . . . ?
C3_10 C4_10 C5_10 C6_10 0.5(4) . . . . ?
C2_10 C1_10 C6_10 C5_10 0.4(4) . . . . ?
C4_10 C5_10 C6_10 C1_10 -0.7(4) . . . . ?
C1_11 C2_11 C3_11 C4_11 174.1(2) . . . . ?
C2_11 C3_11 C4_11 C5_11 173.3(2) . . . . ?
